data_7701359
loop_
_publ_author_name
'Artem'ev, Alexander'
'Davydova, Maria'
'Berezin, Alexey S.'
'Brel, Valery K.'
'Morgalyuk, Vasilii'
'Bagryanskaya, Irina Yu.'
'Samsonenko, Denis G.'

_publ_section_title
;
 Luminescence of Mn2+ ion in non-Oh and Td coordination environments: the
 missing case of square-pyramid
;
_journal_name_full 'Dalton Transactions'
_journal_paper_doi 10.1039/C9DT03283E
_journal_year 2019
_chemical_formula_moiety
;
 2(C54 H54 Cl Mn N2 O4 P4), C27 H27 N O2 P2, Cl4 Mn [+ solvent]
;
_chemical_formula_sum 'C135 H135 Cl6 Mn3 N5 O10 P10'
_chemical_formula_weight 2674.69
_chemical_name_systematic
'Complex of manganese(II) chloride with [(dimethylamino)methylene] bis(diphenylphosphine oxide)'
_space_group_crystal_system triclinic
_space_group_IT_number 2
_space_group_name_Hall '-P 1'
_space_group_name_H-M_alt 'P -1'
_symmetry_space_group_name_Hall '-P 1'
_symmetry_space_group_name_H-M 'P -1'
_atom_sites_solution_hydrogens geom
_audit_creation_method SHELXL-2014/7
_audit_update_record
;
2019-06-10 deposited with the CCDC.    2019-10-11 downloaded from the CCDC.
;
_cell_angle_alpha 88.311(2)
_cell_angle_beta 85.202(2)
_cell_angle_gamma 68.366(2)
_cell_formula_units_Z 2
_cell_length_a 17.7199(7)
_cell_length_b 20.7944(9)
_cell_length_c 21.1999(9)
_cell_measurement_reflns_used 9866
_cell_measurement_temperature 296(2)
_cell_measurement_theta_max 20.69
_cell_measurement_theta_min 2.20
_cell_volume 7235.9(5)
_computing_cell_refinement 'Bruker SAINT'
_computing_data_collection 'Bruker APEX2'
_computing_data_reduction 'Bruker SAINT'
_computing_molecular_graphics 'Bruker SHELXTL'
_computing_publication_material 'Bruker SHELXTL'
_computing_structure_refinement 'SHELXL-2014/7 (Sheldrick, 2014)'
_computing_structure_solution 'SHELXS-97 (Sheldrick, 2008)'
_diffrn_ambient_temperature 296(2)
_diffrn_measured_fraction_theta_full 0.999
_diffrn_measured_fraction_theta_max 0.999
_diffrn_measurement_device_type 'Bruker APEX-II CCD'
_diffrn_measurement_method '\f and \w scans'
_diffrn_radiation_type MoK\a
_diffrn_radiation_wavelength 0.71073
_diffrn_reflns_av_R_equivalents 0.0742
_diffrn_reflns_av_unetI/netI 0.0774
_diffrn_reflns_Laue_measured_fraction_full 0.999
_diffrn_reflns_Laue_measured_fraction_max 0.999
_diffrn_reflns_limit_h_max 20
_diffrn_reflns_limit_h_min -21
_diffrn_reflns_limit_k_max 24
_diffrn_reflns_limit_k_min -24
_diffrn_reflns_limit_l_max 25
_diffrn_reflns_limit_l_min -25
_diffrn_reflns_number 129396
_diffrn_reflns_point_group_measured_fraction_full 0.999
_diffrn_reflns_point_group_measured_fraction_max 0.999
_diffrn_reflns_theta_full 25.027
_diffrn_reflns_theta_max 25.027
_diffrn_reflns_theta_min 1.629
_diffrn_source 'sealed tube'
_exptl_absorpt_coefficient_mu 0.533
_exptl_absorpt_correction_T_max 0.8621
_exptl_absorpt_correction_T_min 0.7756
_exptl_absorpt_correction_type multi-scan
_exptl_absorpt_process_details SADABS
_exptl_crystal_colour colourless
_exptl_crystal_density_diffrn 1.228
_exptl_crystal_density_method 'not measured'
_exptl_crystal_description block
_exptl_crystal_F_000 2774
_exptl_crystal_size_max 0.600
_exptl_crystal_size_mid 0.300
_exptl_crystal_size_min 0.100
_refine_diff_density_max 1.265
_refine_diff_density_min -1.008
_refine_diff_density_rms 0.072
_refine_ls_extinction_method none
_refine_ls_goodness_of_fit_ref 1.019
_refine_ls_hydrogen_treatment constr
_refine_ls_matrix_type full
_refine_ls_number_parameters 1527
_refine_ls_number_reflns 25528
_refine_ls_number_restraints 0
_refine_ls_restrained_S_all 1.019
_refine_ls_R_factor_all 0.1421
_refine_ls_R_factor_gt 0.0702
_refine_ls_shift/su_max 0.018
_refine_ls_shift/su_mean 0.000
_refine_ls_structure_factor_coef Fsqd
_refine_ls_weighting_details 'w=1/[\s^2^(Fo^2^)+(0.0456P)^2^+20.4588P] where P=(Fo^2^+2Fc^2^)/3'
_refine_ls_weighting_scheme calc
_refine_ls_wR_factor_gt 0.1492
_refine_ls_wR_factor_ref 0.1836
_reflns_Friedel_coverage 0.000
_reflns_number_gt 13893
_reflns_number_total 25528
_reflns_threshold_expression 'I > 2\s(I)'
_cod_data_source_file c9dt03283e2.cif
_cod_data_source_block md230a_sq
_cod_database_code 7701359
_shelx_shelxl_version_number 2014/7
_shelx_space_group_comment
;
The symmetry employed for this shelxl refinement is uniquely defined
by the following loop, which should always be used as a source of
symmetry information in preference to the above space-group names.
They are only intended as comments.
;
_shelx_estimated_absorpt_t_min 0.740
_shelx_estimated_absorpt_t_max 0.949

loop_
_space_group_symop_operation_xyz
'x, y, z'
'-x, -y, -z'

loop_
_atom_site_label
_atom_site_type_symbol
_atom_site_fract_x
_atom_site_fract_y
_atom_site_fract_z
_atom_site_U_iso_or_equiv
_atom_site_adp_type
_atom_site_occupancy
_atom_site_site_symmetry_order
_atom_site_calc_flag
_atom_site_refinement_flags_posn
_atom_site_refinement_flags_adp
Mn1 Mn 0.67011(5) 0.59913(4) 0.28788(4) 0.0486(2) Uani 1 1 d . .
Cl2 Cl 1.00613(10) 0.94357(8) 0.24069(9) 0.0752(5) Uani 1 1 d . .
Mn2 Mn 0.95827(5) 1.06526(4) 0.24427(4) 0.0452(2) Uani 1 1 d . .
Cl1 Cl 0.61097(11) 0.51407(9) 0.30042(9) 0.0784(5) Uani 1 1 d . .
Cl3 Cl 1.29789(15) 1.21108(16) 0.22058(11) 0.1298(9) Uani 1 1 d . .
Mn3 Mn 1.37258(7) 1.21150(7) 0.30825(6) 0.0971(4) Uani 1 1 d . .
Cl4 Cl 1.49496(12) 1.22511(13) 0.27550(14) 0.1278(9) Uani 1 1 d . .
P1 P 0.77624(8) 0.58935(7) 0.41544(7) 0.0473(4) Uani 1 1 d . .
P2 P 0.60554(8) 0.69778(7) 0.42255(7) 0.0437(3) Uani 1 1 d . .
P3 P 0.61824(8) 0.68622(8) 0.15063(7) 0.0508(4) Uani 1 1 d . .
P4 P 0.78192(9) 0.56968(8) 0.14304(8) 0.0575(4) Uani 1 1 d . .
P5 P 0.85460(9) 0.28244(8) -0.16501(7) 0.0502(4) Uani 1 1 d . .
P6 P 0.85418(9) 0.29099(8) -0.31209(7) 0.0485(4) Uani 1 1 d . .
P7 P 1.08845(8) 1.12486(7) 0.31441(6) 0.0432(3) Uani 1 1 d . .
P8 P 1.10166(8) 1.11936(7) 0.17107(6) 0.0436(3) Uani 1 1 d . .
P9 P 0.76938(8) 1.13013(8) 0.19210(7) 0.0489(4) Uani 1 1 d . .
P10 P 0.77472(8) 1.11498(7) 0.33367(6) 0.0422(3) Uani 1 1 d . .
O1 O 0.7677(2) 0.57885(18) 0.34732(18) 0.0537(10) Uani 1 1 d . .
Cl6 Cl 1.28796(15) 0.30593(19) -0.62637(13) 0.1591(12) Uani 1 1 d . .
O2 O 0.6025(2) 0.67672(18) 0.35616(17) 0.0522(10) Uani 1 1 d . .
Cl5 Cl 1.3989(2) 1.1092(2) 0.3633(2) 0.216(2) Uani 1 1 d . .
O3 O 0.6140(2) 0.67888(19) 0.22097(17) 0.0556(10) Uani 1 1 d . .
O6 O 0.8118(3) 0.3593(2) -0.1601(2) 0.0751(13) Uani 1 1 d . .
O5 O 0.8430(2) 0.3647(2) -0.32204(19) 0.0672(11) Uani 1 1 d . .
O9 O 1.0436(2) 1.0821(2) 0.17332(17) 0.0573(10) Uani 1 1 d . .
O7 O 0.8603(2) 1.1085(2) 0.18582(17) 0.0572(10) Uani 1 1 d . .
O8 O 0.86503(19) 1.0866(2) 0.31966(17) 0.0547(10) Uani 1 1 d . .
O10 O 1.0163(2) 1.1057(2) 0.30696(18) 0.0679(12) Uani 1 1 d . .
C137 C 0.9738(4) 1.2525(4) 0.3391(3) 0.084(2) Uani 1 1 d . .
H13D H 0.9380 1.2291 0.3405 0.101 Uiso 1 1 calc R U
C136 C 0.6520(4) 1.2974(4) 0.2927(5) 0.115(3) Uani 1 1 d . .
H13A H 0.6056 1.2844 0.2904 0.172 Uiso 1 1 calc R U
H13B H 0.6565 1.3073 0.3359 0.172 Uiso 1 1 calc R U
H13C H 0.6453 1.3378 0.2673 0.172 Uiso 1 1 calc R U
C50' C 0.9848(6) 0.5848(4) 0.4876(5) 0.106(3) Uani 1 1 d . .
H50A H 1.0017 0.5940 0.5256 0.127 Uiso 1 1 calc R U
C51' C 0.5547(3) 0.7898(3) 0.4305(3) 0.0504(14) Uani 1 1 d . .
C50 C 0.5507(4) 0.8243(3) 0.4860(4) 0.081(2) Uani 1 1 d . .
H50B H 0.5768 0.7999 0.5204 0.097 Uiso 1 1 calc R U
N2 N 0.7415(3) 0.7305(2) 0.4215(2) 0.0572(13) Uani 1 1 d . .
C52' C 0.7781(5) 0.7600(4) 0.4639(4) 0.105(3) Uani 1 1 d . .
H52A H 0.7615 0.7520 0.5067 0.158 Uiso 1 1 calc R U
H52B H 0.8363 0.7391 0.4570 0.158 Uiso 1 1 calc R U
H52C H 0.7611 0.8089 0.4565 0.158 Uiso 1 1 calc R U
C135 C 1.2489(6) 1.0521(7) 0.4501(4) 0.132(4) Uani 1 1 d . .
H13E H 1.2918 1.0609 0.4654 0.158 Uiso 1 1 calc R U
C134 C 0.9440(5) 1.3226(5) 0.3476(5) 0.121(3) Uani 1 1 d . .
H13F H 0.8882 1.3468 0.3542 0.145 Uiso 1 1 calc R U
C133 C 1.2417(4) 1.1123(5) 0.0959(3) 0.102(3) Uani 1 1 d . .
H13G H 1.2475 1.1428 0.1246 0.122 Uiso 1 1 calc R U
C132 C 0.7914(4) 0.9811(3) 0.3523(3) 0.0630(17) Uani 1 1 d . .
H13H H 0.8468 0.9732 0.3483 0.076 Uiso 1 1 calc R U
C131 C 0.6832(5) 0.9383(4) 0.3712(3) 0.083(2) Uani 1 1 d . .
H13I H 0.6658 0.9017 0.3806 0.100 Uiso 1 1 calc R U
N5 N 0.7230(3) 1.2427(2) 0.2700(2) 0.0605(13) Uani 1 1 d . .
C1 C 0.7528(3) 0.5260(3) 0.4645(3) 0.0510(14) Uani 1 1 d . .
C2 C 0.7485(4) 0.4695(3) 0.4351(3) 0.0700(18) Uani 1 1 d . .
H5 H 0.7538 0.4668 0.3911 0.084 Uiso 1 1 calc R U
C3 C 0.7360(5) 0.4162(4) 0.4709(4) 0.091(2) Uani 1 1 d . .
H4 H 0.7333 0.3778 0.4512 0.109 Uiso 1 1 calc R U
C4 C 0.7281(4) 0.4218(4) 0.5349(5) 0.092(3) Uani 1 1 d . .
H3 H 0.7203 0.3863 0.5590 0.110 Uiso 1 1 calc R U
C5 C 0.7310(4) 0.4780(4) 0.5651(4) 0.081(2) Uani 1 1 d . .
H2 H 0.7250 0.4807 0.6090 0.097 Uiso 1 1 calc R U
C6 C 0.7431(3) 0.5302(3) 0.5297(3) 0.0658(17) Uani 1 1 d . .
H1 H 0.7447 0.5687 0.5499 0.079 Uiso 1 1 calc R U
C7 C 0.8796(3) 0.5804(3) 0.4260(3) 0.0559(16) Uani 1 1 d . .
C8 C 0.9030(4) 0.5933(3) 0.4833(4) 0.077(2) Uani 1 1 d . .
H9 H 0.8654 0.6074 0.5182 0.092 Uiso 1 1 calc R U
C9 C 1.0391(5) 0.5630(5) 0.4367(7) 0.114(4) Uani 1 1 d . .
H8 H 1.0931 0.5573 0.4402 0.137 Uiso 1 1 calc R U
C10 C 1.0169(5) 0.5496(4) 0.3815(5) 0.106(3) Uani 1 1 d . .
H7 H 1.0554 0.5341 0.3473 0.128 Uiso 1 1 calc R U
C11 C 0.9355(4) 0.5586(3) 0.3750(4) 0.077(2) Uani 1 1 d . .
H6 H 0.9196 0.5500 0.3364 0.093 Uiso 1 1 calc R U
C12 C 0.7116(3) 0.6774(3) 0.4441(3) 0.0443(13) Uani 1 1 d . .
H21 H 0.7104 0.6768 0.4904 0.053 Uiso 1 1 calc R U
C13 C 0.5573(3) 0.6562(3) 0.4784(3) 0.0482(14) Uani 1 1 d . .
C14 C 0.5562(3) 0.6637(3) 0.5435(3) 0.0663(17) Uani 1 1 d . .
H10 H 0.5829 0.6900 0.5595 0.080 Uiso 1 1 calc R U
C15 C 0.5154(4) 0.6321(4) 0.5845(4) 0.088(2) Uani 1 1 d . .
H11 H 0.5156 0.6363 0.6281 0.106 Uiso 1 1 calc R U
C16 C 0.4746(5) 0.5945(4) 0.5604(5) 0.095(3) Uani 1 1 d . .
H14 H 0.4462 0.5741 0.5878 0.113 Uiso 1 1 calc R U
C17 C 0.4753(4) 0.5871(4) 0.4969(5) 0.087(2) Uani 1 1 d . .
H13 H 0.4482 0.5611 0.4811 0.104 Uiso 1 1 calc R U
C18 C 0.5166(3) 0.6180(3) 0.4555(3) 0.0645(17) Uani 1 1 d . .
H12 H 0.5166 0.6129 0.4120 0.077 Uiso 1 1 calc R U
C19 C 0.5081(5) 0.8949(4) 0.4908(5) 0.108(3) Uani 1 1 d . .
H18 H 0.5055 0.9179 0.5284 0.130 Uiso 1 1 calc R U
C20 C 0.4708(5) 0.9301(4) 0.4413(6) 0.110(3) Uani 1 1 d . .
H15 H 0.4417 0.9775 0.4450 0.132 Uiso 1 1 calc R U
C21 C 0.4747(5) 0.8982(5) 0.3867(6) 0.116(3) Uani 1 1 d . .
H16 H 0.4490 0.9237 0.3526 0.140 Uiso 1 1 calc R U
C22 C 0.5175(4) 0.8262(3) 0.3799(4) 0.081(2) Uani 1 1 d . .
H17 H 0.5202 0.8041 0.3418 0.097 Uiso 1 1 calc R U
C23 C 0.7588(4) 0.7372(3) 0.3554(3) 0.0723(19) Uani 1 1 d . .
H22 H 0.8131 0.7060 0.3430 0.108 Uiso 1 1 calc R U
H23 H 0.7545 0.7838 0.3461 0.108 Uiso 1 1 calc R U
H24 H 0.7206 0.7262 0.3325 0.108 Uiso 1 1 calc R U
C24 C 0.5706(3) 0.6359(3) 0.1150(3) 0.0567(15) Uani 1 1 d . .
C25 C 0.5708(4) 0.6279(4) 0.0504(4) 0.077(2) Uani 1 1 d . .
H29 H 0.5996 0.6476 0.0227 0.093 Uiso 1 1 calc R U
C26 C 0.5285(5) 0.5909(4) 0.0267(5) 0.099(3) Uani 1 1 d . .
H25 H 0.5287 0.5857 -0.0167 0.118 Uiso 1 1 calc R U
C27 C 0.4868(5) 0.5621(4) 0.0680(6) 0.103(3) Uani 1 1 d . .
H26 H 0.4577 0.5378 0.0521 0.124 Uiso 1 1 calc R U
C28 C 0.4863(5) 0.5678(4) 0.1313(5) 0.103(3) Uani 1 1 d . .
H28 H 0.4579 0.5473 0.1586 0.123 Uiso 1 1 calc R U
C29 C 0.5287(4) 0.6049(3) 0.1550(4) 0.0729(19) Uani 1 1 d . .
H27 H 0.5289 0.6089 0.1985 0.087 Uiso 1 1 calc R U
C30 C 0.5690(3) 0.7762(3) 0.1300(3) 0.0633(17) Uani 1 1 d . .
C31 C 0.5430(4) 0.8239(4) 0.1780(4) 0.082(2) Uani 1 1 d . .
H34 H 0.5505 0.8095 0.2198 0.099 Uiso 1 1 calc R U
C32 C 0.5052(5) 0.8943(5) 0.1646(6) 0.114(3) Uani 1 1 d . .
H33 H 0.4880 0.9266 0.1972 0.137 Uiso 1 1 calc R U
C33 C 0.4939(6) 0.9149(5) 0.1037(8) 0.127(4) Uani 1 1 d . .
H32 H 0.4683 0.9618 0.0950 0.153 Uiso 1 1 calc R U
C34 C 0.5186(6) 0.8694(5) 0.0559(6) 0.120(4) Uani 1 1 d . .
H31 H 0.5105 0.8850 0.0145 0.144 Uiso 1 1 calc R U
C35 C 0.5566(5) 0.7988(4) 0.0676(4) 0.095(2) Uani 1 1 d . .
H30 H 0.5734 0.7672 0.0344 0.114 Uiso 1 1 calc R U
C36 C 0.7255(3) 0.6588(3) 0.1154(3) 0.0554(15) Uani 1 1 d . .
H46 H 0.7239 0.6563 0.0695 0.066 Uiso 1 1 calc R U
O4 O 0.7600(2) 0.5600(2) 0.2112(2) 0.0678(12) Uani 1 1 d . .
C38 C 0.7594(3) 0.5114(3) 0.0933(4) 0.0648(18) Uani 1 1 d . .
C39 C 0.7261(4) 0.4664(4) 0.1221(4) 0.080(2) Uani 1 1 d . .
H40 H 0.7161 0.4665 0.1659 0.096 Uiso 1 1 calc R U
C40 C 0.7074(5) 0.4207(4) 0.0849(5) 0.100(3) Uani 1 1 d . .
H39 H 0.6853 0.3901 0.1039 0.120 Uiso 1 1 calc R U
C41 C 0.7217(5) 0.4212(5) 0.0210(6) 0.108(3) Uani 1 1 d . .
H36 H 0.7092 0.3908 -0.0037 0.130 Uiso 1 1 calc R U
C42 C 0.7543(5) 0.4657(5) -0.0074(4) 0.101(3) Uani 1 1 d . .
H38 H 0.7641 0.4653 -0.0512 0.121 Uiso 1 1 calc R U
C43 C 0.7726(4) 0.5111(4) 0.0286(4) 0.083(2) Uani 1 1 d . .
H37 H 0.7941 0.5418 0.0090 0.099 Uiso 1 1 calc R U
C44 C 0.8891(3) 0.5549(3) 0.1308(3) 0.0629(17) Uani 1 1 d . .
C45 C 0.9349(4) 0.5290(3) 0.1813(4) 0.080(2) Uani 1 1 d . .
H45 H 0.9102 0.5212 0.2196 0.096 Uiso 1 1 calc R U
C46 C 1.0192(5) 0.5144(4) 0.1747(5) 0.098(3) Uani 1 1 d . .
H44 H 1.0504 0.4971 0.2089 0.117 Uiso 1 1 calc R U
C47 C 1.0544(5) 0.5255(5) 0.1192(6) 0.110(3) Uani 1 1 d . .
H43 H 1.1102 0.5157 0.1152 0.132 Uiso 1 1 calc R U
C48 C 1.0104(5) 0.5508(5) 0.0689(5) 0.105(3) Uani 1 1 d . .
H42 H 1.0362 0.5574 0.0306 0.126 Uiso 1 1 calc R U
C49 C 0.9253(4) 0.5671(4) 0.0739(4) 0.088(2) Uani 1 1 d . .
H41 H 0.8945 0.5856 0.0398 0.105 Uiso 1 1 calc R U
N1 N 0.7643(3) 0.7070(3) 0.1269(3) 0.0780(16) Uani 1 1 d . .
C51 C 0.7747(4) 0.7207(4) 0.1899(4) 0.091(2) Uani 1 1 d . .
H51A H 0.7663 0.6862 0.2175 0.136 Uiso 1 1 calc R U
H51B H 0.8289 0.7199 0.1925 0.136 Uiso 1 1 calc R U
H51C H 0.7360 0.7655 0.2025 0.136 Uiso 1 1 calc R U
C52 C 0.7738(6) 0.7512(5) 0.0787(5) 0.135(4) Uani 1 1 d . .
H52D H 0.7649 0.7353 0.0389 0.203 Uiso 1 1 calc R U
H52E H 0.7350 0.7972 0.0870 0.203 Uiso 1 1 calc R U
H52F H 0.8280 0.7516 0.0770 0.203 Uiso 1 1 calc R U
C53 C 1.0443(6) 0.2037(7) -0.0196(4) 0.115(4) Uani 1 1 d . .
H51 H 1.0824 0.1879 0.0104 0.138 Uiso 1 1 calc R U
C54 C 0.9921(7) 0.2703(6) -0.0181(4) 0.118(3) Uani 1 1 d . .
H57 H 0.9950 0.3004 0.0124 0.142 Uiso 1 1 calc R U
C55 C 0.9329(5) 0.2944(4) -0.0630(3) 0.086(2) Uani 1 1 d . .
H58 H 0.8962 0.3399 -0.0616 0.103 Uiso 1 1 calc R U
C56 C 0.9302(3) 0.2504(3) -0.1081(2) 0.0527(14) Uani 1 1 d . .
C57 C 0.9114(3) 0.2521(3) -0.2422(2) 0.0429(13) Uani 1 1 d . .
H71 H 0.9235 0.2023 -0.2441 0.051 Uiso 1 1 calc R U
C58 C 0.7572(3) 0.2797(3) -0.3065(2) 0.0479(14) Uani 1 1 d . .
C59 C 0.7483(4) 0.2173(4) -0.3033(3) 0.0697(18) Uani 1 1 d . .
H67 H 0.7939 0.1767 -0.3024 0.084 Uiso 1 1 calc R U
C60 C 0.6697(5) 0.2141(4) -0.3014(4) 0.088(2) Uani 1 1 d . .
H68 H 0.6632 0.1717 -0.3000 0.105 Uiso 1 1 calc R U
C61 C 0.6039(4) 0.2743(5) -0.3017(3) 0.088(2) Uani 1 1 d . .
H52 H 0.5522 0.2724 -0.3001 0.105 Uiso 1 1 calc R U
C62 C 0.6710(5) 0.1773(5) -0.1196(3) 0.085(2) Uani 1 1 d . .
H53 H 0.6322 0.1576 -0.1091 0.102 Uiso 1 1 calc R U
C63 C 0.6475(4) 0.2458(5) -0.1298(4) 0.090(2) Uani 1 1 d . .
H79 H 0.5922 0.2727 -0.1273 0.108 Uiso 1 1 calc R U
C64 C 0.7018(4) 0.2765(4) -0.1438(3) 0.0733(19) Uani 1 1 d . .
H54 H 0.6837 0.3242 -0.1494 0.088 Uiso 1 1 calc R U
C65 C 0.7844(3) 0.2375(3) -0.1497(2) 0.0486(14) Uani 1 1 d . .
C66 C 1.0414(5) 0.1608(5) -0.0636(4) 0.101(3) Uani 1 1 d . .
H56 H 1.0778 0.1152 -0.0644 0.121 Uiso 1 1 calc R U
C67 C 0.9850(4) 0.1832(4) -0.1078(3) 0.078(2) Uani 1 1 d . .
H55 H 0.9838 0.1524 -0.1383 0.093 Uiso 1 1 calc R U
C70 C 0.9175(3) 0.2381(3) -0.3775(3) 0.0534(15) Uani 1 1 d . .
C71 C 0.9412(4) 0.2718(4) -0.4266(3) 0.080(2) Uani 1 1 d . .
H66 H 0.9222 0.3199 -0.4270 0.096 Uiso 1 1 calc R U
C72 C 0.9941(6) 0.2340(6) -0.4763(4) 0.105(3) Uani 1 1 d . .
H62 H 1.0095 0.2572 -0.5102 0.127 Uiso 1 1 calc R U
C73 C 1.0234(5) 0.1640(6) -0.4757(4) 0.108(3) Uani 1 1 d . .
H63 H 1.0600 0.1389 -0.5082 0.129 Uiso 1 1 calc R U
C74 C 0.9981(4) 0.1307(4) -0.4265(4) 0.093(2) Uani 1 1 d . .
H64 H 1.0165 0.0826 -0.4263 0.112 Uiso 1 1 calc R U
C75 C 0.9457(4) 0.1676(4) -0.3773(3) 0.0689(18) Uani 1 1 d . .
H65 H 0.9294 0.1444 -0.3439 0.083 Uiso 1 1 calc R U
C76 C 0.6878(4) 0.3401(4) -0.3062(3) 0.0672(18) Uani 1 1 d . .
H70 H 0.6931 0.3830 -0.3073 0.081 Uiso 1 1 calc R U
C77 C 0.6111(4) 0.3363(5) -0.3041(3) 0.087(2) Uani 1 1 d . .
H69 H 0.5650 0.3766 -0.3044 0.105 Uiso 1 1 calc R U
N3 N 0.9893(3) 0.2612(3) -0.2491(2) 0.0586(13) Uani 1 1 d . .
C79 C 0.9920(4) 0.3284(3) -0.2397(3) 0.077(2) Uani 1 1 d . .
H72 H 1.0206 0.3403 -0.2759 0.115 Uiso 1 1 calc R U
H73 H 1.0198 0.3279 -0.2026 0.115 Uiso 1 1 calc R U
H74 H 0.9376 0.3621 -0.2345 0.115 Uiso 1 1 calc R U
C80 C 1.0596(4) 0.2067(4) -0.2676(4) 0.094(2) Uani 1 1 d . .
H80A H 1.0474 0.1658 -0.2717 0.142 Uiso 1 1 calc R U
H80B H 1.0821 0.2172 -0.3075 0.142 Uiso 1 1 calc R U
H80C H 1.0982 0.1992 -0.2364 0.142 Uiso 1 1 calc R U
C81 C 0.8105(4) 0.1670(3) -0.1412(3) 0.0629(16) Uani 1 1 d . .
H78 H 0.8657 0.1399 -0.1464 0.075 Uiso 1 1 calc R U
C82 C 0.7529(5) 0.1362(4) -0.1247(3) 0.085(2) Uani 1 1 d . .
H77 H 0.7697 0.0889 -0.1173 0.102 Uiso 1 1 calc R U
C83 C 1.1436(4) 1.0780(3) 0.3788(3) 0.0603(16) Uani 1 1 d . .
C84 C 1.1210(7) 1.0263(4) 0.4057(4) 0.115(3) Uani 1 1 d . .
H85 H 1.0771 1.0178 0.3918 0.138 Uiso 1 1 calc R U
C85 C 1.1651(11) 0.9864(7) 0.4545(6) 0.173(7) Uani 1 1 d . .
H84 H 1.1518 0.9501 0.4723 0.208 Uiso 1 1 calc R U
C86 C 1.2259(11) 1.0009(8) 0.4750(6) 0.184(10) Uani 1 1 d . .
H83 H 1.2538 0.9747 0.5078 0.220 Uiso 1 1 calc R U
C87 C 1.2070(4) 1.0910(4) 0.4013(3) 0.087(2) Uani 1 1 d . .
H81 H 1.2220 1.1264 0.3835 0.104 Uiso 1 1 calc R U
C88 C 1.0561(3) 1.2162(3) 0.3287(3) 0.0503(14) Uani 1 1 d . .
C89 C 0.9961(8) 1.3566(5) 0.3462(5) 0.133(4) Uani 1 1 d . .
H88 H 0.9756 1.4044 0.3511 0.160 Uiso 1 1 calc R U
C90 C 1.0781(7) 1.3221(5) 0.3376(5) 0.134(4) Uani 1 1 d . .
H87 H 1.1135 1.3459 0.3374 0.160 Uiso 1 1 calc R U
C91 C 1.1082(4) 1.2504(3) 0.3293(4) 0.085(2) Uani 1 1 d . .
H86 H 1.1641 1.2260 0.3241 0.102 Uiso 1 1 calc R U
C92 C 1.1606(3) 1.1033(3) 0.2422(2) 0.0411(12) Uani 1 1 d . .
H100 H 1.1896 1.1355 0.2405 0.049 Uiso 1 1 calc R U
C93 C 1.1775(3) 1.0890(3) 0.1052(3) 0.0585(16) Uani 1 1 d . .
C94 C 1.2969(6) 1.0899(7) 0.0438(5) 0.153(5) Uani 1 1 d . .
H92 H 1.3395 1.1059 0.0370 0.183 Uiso 1 1 calc R U
C95 C 1.2887(7) 1.0444(8) 0.0026(5) 0.153(6) Uani 1 1 d . .
H91 H 1.3264 1.0291 -0.0322 0.184 Uiso 1 1 calc R U
C96 C 1.2267(7) 1.0211(5) 0.0111(4) 0.124(4) Uani 1 1 d . .
H89 H 1.2226 0.9893 -0.0171 0.149 Uiso 1 1 calc R U
C97 C 1.1685(5) 1.0449(4) 0.0629(3) 0.087(2) Uani 1 1 d . .
H90 H 1.1243 1.0307 0.0682 0.104 Uiso 1 1 calc R U
C98 C 1.0482(4) 1.2103(3) 0.1627(3) 0.0547(15) Uani 1 1 d . .
C99 C 1.0841(5) 1.2577(4) 0.1655(4) 0.100(3) Uani 1 1 d . .
H99 H 1.1386 1.2437 0.1736 0.120 Uiso 1 1 calc R U
C100 C 1.0382(7) 1.3279(5) 0.1561(5) 0.135(4) Uani 1 1 d . .
H98 H 1.0627 1.3605 0.1562 0.162 Uiso 1 1 calc R U
C101 C 0.9587(7) 1.3478(5) 0.1470(5) 0.122(4) Uani 1 1 d . .
H97 H 0.9281 1.3947 0.1427 0.147 Uiso 1 1 calc R U
C102 C 0.9228(5) 1.3023(5) 0.1441(4) 0.101(3) Uani 1 1 d . .
H96 H 0.8681 1.3171 0.1364 0.121 Uiso 1 1 calc R U
C103 C 0.9669(4) 1.2330(4) 0.1523(3) 0.0734(19) Uani 1 1 d . .
H95 H 0.9414 1.2013 0.1508 0.088 Uiso 1 1 calc R U
N4 N 1.2214(3) 1.0338(3) 0.2390(2) 0.0618(14) Uani 1 1 d . .
C105 C 1.1971(4) 0.9760(3) 0.2514(4) 0.088(2) Uani 1 1 d . .
H102 H 1.2360 0.9358 0.2303 0.132 Uiso 1 1 calc R U
H103 H 1.1445 0.9858 0.2361 0.132 Uiso 1 1 calc R U
H104 H 1.1944 0.9677 0.2962 0.132 Uiso 1 1 calc R U
C106 C 1.3017(4) 1.0252(4) 0.2494(4) 0.112(3) Uani 1 1 d . .
H106 H 1.3108 1.0138 0.2931 0.167 Uiso 1 1 calc R U
H107 H 1.3103 1.0675 0.2395 0.167 Uiso 1 1 calc R U
H105 H 1.3389 0.9886 0.2230 0.167 Uiso 1 1 calc R U
C107 C 0.7245(4) 1.1899(3) 0.1306(3) 0.0547(15) Uani 1 1 d . .
C108 C 0.7744(4) 1.1927(4) 0.0781(3) 0.078(2) Uani 1 1 d . .
H112 H 0.8300 1.1672 0.0766 0.093 Uiso 1 1 calc R U
C109 C 0.7404(6) 1.2340(4) 0.0274(3) 0.092(2) Uani 1 1 d . .
H111 H 0.7733 1.2355 -0.0088 0.111 Uiso 1 1 calc R U
C110 C 0.6589(6) 1.2725(5) 0.0305(4) 0.106(3) Uani 1 1 d . .
H110 H 0.6366 1.2998 -0.0038 0.127 Uiso 1 1 calc R U
C111 C 0.6102(5) 1.2714(5) 0.0824(4) 0.111(3) Uani 1 1 d . .
H109 H 0.5548 1.2980 0.0840 0.133 Uiso 1 1 calc R U
C112 C 0.6426(4) 1.2306(4) 0.1335(4) 0.091(2) Uani 1 1 d . .
H108 H 0.6094 1.2306 0.1699 0.109 Uiso 1 1 calc R U
C113 C 0.7235(3) 1.1730(3) 0.2689(2) 0.0437(13) Uani 1 1 d . .
H124 H 0.6666 1.1767 0.2728 0.052 Uiso 1 1 calc R U
C114 C 0.7490(3) 1.1638(3) 0.4058(2) 0.0443(13) Uani 1 1 d . .
C115 C 0.8105(4) 1.1738(3) 0.4344(3) 0.0630(16) Uani 1 1 d . .
H117 H 0.8635 1.1568 0.4156 0.076 Uiso 1 1 calc R U
C116 C 0.7934(5) 1.2095(4) 0.4916(3) 0.081(2) Uani 1 1 d . .
H116 H 0.8347 1.2175 0.5103 0.097 Uiso 1 1 calc R U
C117 C 0.7169(5) 1.2327(3) 0.5200(3) 0.077(2) Uani 1 1 d . .
H115 H 0.7060 1.2563 0.5583 0.092 Uiso 1 1 calc R U
C118 C 0.6564(4) 1.2217(4) 0.4928(3) 0.082(2) Uani 1 1 d . .
H114 H 0.6042 1.2368 0.5131 0.098 Uiso 1 1 calc R U
C119 C 0.6711(3) 1.1885(3) 0.4359(3) 0.0672(18) Uani 1 1 d . .
H113 H 0.6286 1.1824 0.4171 0.081 Uiso 1 1 calc R U
C120 C 0.7356(3) 1.0463(3) 0.3447(2) 0.0448(13) Uani 1 1 d . .
C121 C 0.7651(5) 0.9268(3) 0.3661(4) 0.087(2) Uani 1 1 d . .
H120 H 0.8030 0.8825 0.3720 0.104 Uiso 1 1 calc R U
C122 C 0.6273(4) 1.0033(4) 0.3624(3) 0.0758(19) Uani 1 1 d . .
H119 H 0.5720 1.0110 0.3655 0.091 Uiso 1 1 calc R U
C123 C 0.6535(3) 1.0576(3) 0.3489(3) 0.0588(16) Uani 1 1 d . .
H118 H 0.6157 1.1018 0.3426 0.071 Uiso 1 1 calc R U
C124 C 0.7966(4) 1.2544(3) 0.2704(4) 0.090(2) Uani 1 1 d . .
H121 H 0.8106 1.2539 0.3132 0.135 Uiso 1 1 calc R U
H123 H 0.7901 1.2985 0.2516 0.135 Uiso 1 1 calc R U
H122 H 0.8392 1.2186 0.2466 0.135 Uiso 1 1 calc R U
C125 C 0.7381(4) 1.0576(3) 0.1856(2) 0.0546(15) Uani 1 1 d . .
C126 C 0.6572(4) 1.0663(4) 0.1874(4) 0.084(2) Uani 1 1 d . .
H129 H 0.6173 1.1103 0.1923 0.100 Uiso 1 1 calc R U
C127 C 0.6350(5) 1.0098(5) 0.1818(4) 0.104(3) Uani 1 1 d . .
H125 H 0.5802 1.0163 0.1821 0.125 Uiso 1 1 calc R U
C128 C 0.6918(6) 0.9452(5) 0.1757(4) 0.098(3) Uani 1 1 d . .
H126 H 0.6765 0.9073 0.1723 0.118 Uiso 1 1 calc R U
C129 C 0.7718(6) 0.9366(4) 0.1748(4) 0.097(3) Uani 1 1 d . .
H127 H 0.8114 0.8923 0.1708 0.116 Uiso 1 1 calc R U
C130 C 0.7953(4) 0.9932(3) 0.1798(3) 0.0743(19) Uani 1 1 d . .
H128 H 0.8502 0.9866 0.1791 0.089 Uiso 1 1 calc R U

loop_
_atom_site_aniso_label
_atom_site_aniso_U_11
_atom_site_aniso_U_22
_atom_site_aniso_U_33
_atom_site_aniso_U_23
_atom_site_aniso_U_13
_atom_site_aniso_U_12
Mn1 0.0422(5) 0.0412(5) 0.0622(6) -0.0060(4) 0.0051(4) -0.0164(4)
Cl2 0.0744(11) 0.0426(9) 0.1054(14) -0.0054(9) 0.0018(9) -0.0193(8)
Mn2 0.0393(4) 0.0420(5) 0.0544(5) -0.0043(4) 0.0010(4) -0.0157(4)
Cl1 0.0859(12) 0.0647(11) 0.1008(13) -0.0008(9) -0.0010(10) -0.0477(9)
Cl3 0.1104(17) 0.203(3) 0.1082(17) 0.0109(17) -0.0360(14) -0.0901(18)
Mn3 0.0670(7) 0.1370(11) 0.1023(9) 0.0151(8) -0.0189(6) -0.0535(7)
Cl4 0.0645(12) 0.135(2) 0.191(3) -0.0087(18) 0.0135(14) -0.0498(13)
P1 0.0338(7) 0.0392(8) 0.0670(10) 0.0065(7) -0.0015(7) -0.0123(6)
P2 0.0334(7) 0.0411(8) 0.0533(9) -0.0006(7) 0.0006(6) -0.0105(6)
P3 0.0399(8) 0.0480(9) 0.0595(10) -0.0070(7) 0.0052(7) -0.0119(7)
P4 0.0417(8) 0.0492(9) 0.0745(11) -0.0161(8) 0.0129(8) -0.0109(7)
P5 0.0487(8) 0.0480(9) 0.0462(9) -0.0029(7) -0.0001(7) -0.0093(7)
P6 0.0458(8) 0.0547(10) 0.0437(8) 0.0049(7) -0.0045(6) -0.0173(7)
P7 0.0430(8) 0.0497(9) 0.0392(8) -0.0076(6) 0.0031(6) -0.0207(7)
P8 0.0408(8) 0.0500(9) 0.0389(8) 0.0041(6) -0.0013(6) -0.0160(7)
P9 0.0439(8) 0.0602(10) 0.0433(8) 0.0000(7) -0.0053(6) -0.0195(7)
P10 0.0350(7) 0.0519(9) 0.0415(8) 0.0012(7) -0.0001(6) -0.0189(6)
O1 0.042(2) 0.044(2) 0.068(3) -0.0029(19) 0.0018(18) -0.0091(17)
Cl6 0.0881(16) 0.247(4) 0.130(2) -0.060(2) -0.0140(15) -0.0417(19)
O2 0.039(2) 0.057(2) 0.053(2) -0.0074(19) 0.0016(17) -0.0086(17)
Cl5 0.202(3) 0.237(4) 0.267(4) 0.151(3) -0.124(3) -0.137(3)
O3 0.046(2) 0.058(2) 0.052(2) -0.0074(19) 0.0043(18) -0.0089(18)
O6 0.083(3) 0.054(3) 0.073(3) -0.013(2) 0.007(2) -0.009(2)
O5 0.074(3) 0.057(3) 0.070(3) 0.014(2) -0.012(2) -0.023(2)
O9 0.060(2) 0.070(3) 0.052(2) -0.001(2) -0.0050(19) -0.035(2)
O7 0.044(2) 0.077(3) 0.046(2) -0.001(2) -0.0005(17) -0.0169(19)
O8 0.035(2) 0.074(3) 0.052(2) 0.009(2) 0.0002(17) -0.0178(18)
O10 0.065(3) 0.099(3) 0.060(3) -0.032(2) 0.017(2) -0.055(2)
C137 0.053(4) 0.079(5) 0.105(6) -0.036(4) -0.007(4) -0.005(4)
C136 0.072(5) 0.057(5) 0.205(10) -0.027(5) 0.000(6) -0.013(4)
C50' 0.086(6) 0.083(6) 0.167(10) 0.035(6) -0.063(6) -0.044(5)
C51' 0.033(3) 0.046(3) 0.068(4) -0.004(3) 0.004(3) -0.012(2)
C50 0.089(5) 0.058(4) 0.083(5) -0.008(4) 0.009(4) -0.015(4)
N2 0.057(3) 0.054(3) 0.072(4) 0.002(3) -0.002(3) -0.034(2)
C52' 0.140(7) 0.086(6) 0.122(7) 0.023(5) -0.045(6) -0.074(6)
C135 0.083(6) 0.189(12) 0.068(6) 0.001(7) -0.015(5) 0.018(7)
C134 0.075(6) 0.093(7) 0.158(9) -0.046(6) -0.022(6) 0.018(5)
C133 0.070(5) 0.182(9) 0.058(4) 0.003(5) 0.020(4) -0.057(5)
C132 0.060(4) 0.048(4) 0.076(4) 0.003(3) 0.008(3) -0.018(3)
C131 0.097(6) 0.057(5) 0.103(6) -0.007(4) 0.018(5) -0.042(4)
N5 0.058(3) 0.046(3) 0.079(4) -0.005(3) 0.004(3) -0.023(2)
C1 0.032(3) 0.046(3) 0.073(4) 0.011(3) -0.004(3) -0.013(2)
C2 0.070(4) 0.053(4) 0.088(5) 0.000(4) 0.001(4) -0.025(3)
C3 0.104(6) 0.057(5) 0.118(7) 0.011(5) 0.003(5) -0.041(4)
C4 0.079(5) 0.069(5) 0.127(8) 0.040(5) 0.003(5) -0.033(4)
C5 0.072(5) 0.079(5) 0.085(5) 0.028(4) -0.009(4) -0.023(4)
C6 0.054(4) 0.059(4) 0.082(5) 0.018(4) -0.013(3) -0.018(3)
C7 0.033(3) 0.045(3) 0.086(5) 0.016(3) -0.005(3) -0.011(3)
C8 0.056(4) 0.076(5) 0.107(6) 0.026(4) -0.028(4) -0.031(4)
C9 0.047(5) 0.083(6) 0.211(13) 0.058(8) -0.026(7) -0.024(4)
C10 0.053(5) 0.094(6) 0.156(9) 0.039(6) 0.013(5) -0.015(4)
C11 0.044(4) 0.072(5) 0.105(6) 0.021(4) 0.001(4) -0.011(3)
C12 0.035(3) 0.042(3) 0.056(3) 0.003(3) -0.004(2) -0.014(2)
C13 0.035(3) 0.043(3) 0.064(4) 0.003(3) -0.001(3) -0.013(2)
C14 0.051(4) 0.083(5) 0.063(4) 0.010(4) -0.003(3) -0.024(3)
C15 0.075(5) 0.106(6) 0.071(5) 0.024(4) 0.014(4) -0.024(5)
C16 0.072(5) 0.064(5) 0.139(8) 0.016(5) 0.033(5) -0.025(4)
C17 0.076(5) 0.063(5) 0.126(7) -0.012(5) 0.027(5) -0.037(4)
C18 0.050(4) 0.050(4) 0.093(5) -0.008(3) 0.007(3) -0.020(3)
C19 0.101(7) 0.064(6) 0.143(9) -0.034(5) 0.029(6) -0.016(5)
C20 0.063(5) 0.050(5) 0.206(12) -0.017(7) 0.001(6) -0.009(4)
C21 0.092(6) 0.066(6) 0.187(11) 0.041(6) -0.055(7) -0.017(5)
C22 0.081(5) 0.054(4) 0.108(6) 0.012(4) -0.034(4) -0.020(4)
C23 0.081(5) 0.052(4) 0.090(5) 0.008(4) 0.011(4) -0.036(3)
C24 0.042(3) 0.051(4) 0.070(4) -0.002(3) 0.000(3) -0.009(3)
C25 0.064(4) 0.077(5) 0.082(5) -0.013(4) -0.011(4) -0.013(4)
C26 0.096(6) 0.084(6) 0.109(7) -0.026(5) -0.030(5) -0.018(5)
C27 0.080(6) 0.079(6) 0.152(10) -0.033(6) -0.021(6) -0.027(5)
C28 0.089(6) 0.081(6) 0.147(9) -0.014(6) 0.001(6) -0.043(5)
C29 0.069(4) 0.068(4) 0.087(5) -0.009(4) -0.009(4) -0.030(4)
C30 0.044(3) 0.056(4) 0.083(5) -0.002(4) 0.010(3) -0.013(3)
C31 0.063(4) 0.060(5) 0.112(6) -0.013(4) 0.007(4) -0.012(4)
C32 0.076(6) 0.065(6) 0.187(11) -0.023(6) 0.012(7) -0.012(5)
C33 0.071(6) 0.070(7) 0.230(15) 0.022(8) 0.009(8) -0.020(5)
C34 0.101(7) 0.095(7) 0.153(10) 0.064(7) -0.002(6) -0.031(6)
C35 0.090(5) 0.082(6) 0.101(6) 0.022(5) 0.011(5) -0.024(4)
C36 0.046(3) 0.054(4) 0.060(4) -0.008(3) 0.011(3) -0.014(3)
O4 0.055(2) 0.053(2) 0.078(3) -0.007(2) 0.013(2) -0.0026(19)
C38 0.041(3) 0.048(4) 0.096(5) -0.018(4) 0.008(3) -0.006(3)
C39 0.064(4) 0.062(5) 0.109(6) -0.013(4) 0.003(4) -0.019(4)
C40 0.086(6) 0.069(5) 0.151(9) -0.017(6) -0.002(6) -0.037(4)
C41 0.078(6) 0.090(7) 0.157(10) -0.050(7) -0.009(6) -0.027(5)
C42 0.074(5) 0.113(7) 0.108(7) -0.051(6) 0.012(5) -0.026(5)
C43 0.074(5) 0.084(5) 0.091(6) -0.040(4) 0.013(4) -0.032(4)
C44 0.042(3) 0.051(4) 0.090(5) -0.025(3) 0.007(4) -0.011(3)
C45 0.058(4) 0.068(5) 0.109(6) -0.030(4) 0.001(4) -0.019(4)
C46 0.063(5) 0.080(6) 0.146(9) -0.028(6) -0.017(5) -0.017(4)
C47 0.057(5) 0.097(7) 0.174(11) -0.046(7) 0.006(6) -0.026(5)
C48 0.076(6) 0.109(7) 0.134(8) -0.048(6) 0.050(6) -0.045(5)
C49 0.060(4) 0.094(6) 0.107(6) -0.034(5) 0.025(4) -0.029(4)
N1 0.074(4) 0.069(4) 0.106(5) -0.002(4) -0.004(3) -0.044(3)
C51 0.075(5) 0.078(5) 0.131(7) -0.021(5) -0.015(5) -0.038(4)
C52 0.176(10) 0.115(7) 0.148(9) -0.005(7) 0.045(7) -0.102(7)
C53 0.118(8) 0.170(11) 0.076(6) 0.055(7) -0.053(6) -0.070(8)
C54 0.177(10) 0.170(10) 0.044(5) -0.003(6) -0.024(6) -0.102(9)
C55 0.114(6) 0.089(5) 0.060(5) 0.001(4) -0.010(4) -0.043(5)
C56 0.063(4) 0.063(4) 0.034(3) 0.000(3) -0.008(3) -0.025(3)
C57 0.037(3) 0.050(3) 0.039(3) 0.002(2) -0.002(2) -0.014(2)
C58 0.044(3) 0.059(4) 0.038(3) 0.007(3) -0.006(2) -0.015(3)
C59 0.065(4) 0.082(5) 0.066(4) 0.005(4) -0.008(3) -0.031(4)
C60 0.073(5) 0.103(6) 0.104(6) 0.003(5) -0.010(4) -0.052(5)
C61 0.056(5) 0.129(7) 0.088(6) 0.012(5) -0.015(4) -0.044(5)
C62 0.069(5) 0.119(7) 0.084(5) -0.006(5) 0.012(4) -0.057(5)
C63 0.047(4) 0.124(7) 0.096(6) 0.007(5) -0.001(4) -0.029(5)
C64 0.056(4) 0.085(5) 0.068(4) 0.007(4) -0.002(3) -0.015(4)
C65 0.044(3) 0.059(4) 0.035(3) -0.002(3) 0.005(2) -0.011(3)
C66 0.090(6) 0.116(7) 0.088(6) 0.030(6) -0.030(5) -0.023(5)
C67 0.080(5) 0.080(5) 0.065(4) 0.000(4) -0.023(4) -0.017(4)
C70 0.043(3) 0.076(5) 0.043(3) -0.006(3) -0.005(3) -0.023(3)
C71 0.083(5) 0.102(6) 0.065(5) -0.008(4) 0.002(4) -0.049(4)
C72 0.118(7) 0.161(9) 0.059(5) -0.016(6) 0.023(5) -0.083(7)
C73 0.074(5) 0.159(9) 0.080(6) -0.051(7) 0.029(4) -0.035(6)
C74 0.072(5) 0.106(6) 0.079(5) -0.031(5) 0.007(4) -0.007(4)
C75 0.066(4) 0.079(5) 0.052(4) -0.011(3) 0.000(3) -0.017(4)
C76 0.056(4) 0.084(5) 0.054(4) 0.003(3) -0.004(3) -0.017(4)
C77 0.049(4) 0.117(7) 0.081(5) 0.008(5) -0.007(4) -0.013(4)
N3 0.043(3) 0.059(3) 0.076(3) -0.016(3) 0.005(2) -0.022(2)
C79 0.065(4) 0.072(5) 0.104(6) 0.006(4) -0.015(4) -0.036(4)
C80 0.051(4) 0.083(5) 0.147(7) -0.002(5) 0.008(4) -0.025(4)
C81 0.055(4) 0.059(4) 0.069(4) -0.004(3) 0.001(3) -0.015(3)
C82 0.101(6) 0.076(5) 0.086(5) -0.004(4) 0.006(4) -0.045(5)
C83 0.076(4) 0.054(4) 0.037(3) -0.005(3) 0.005(3) -0.009(3)
C84 0.199(10) 0.077(6) 0.066(5) 0.010(5) -0.001(6) -0.049(6)
C85 0.32(2) 0.092(8) 0.085(9) 0.030(7) 0.006(10) -0.051(12)
C86 0.220(18) 0.149(15) 0.066(8) 0.011(8) 0.003(9) 0.065(13)
C87 0.062(4) 0.114(6) 0.054(4) 0.002(4) -0.010(4) 0.005(4)
C88 0.040(3) 0.054(4) 0.053(3) -0.010(3) 0.000(3) -0.013(3)
C89 0.147(10) 0.057(6) 0.168(10) -0.036(6) -0.023(8) 0.000(6)
C90 0.138(9) 0.065(6) 0.207(11) -0.029(6) 0.007(8) -0.049(6)
C91 0.063(4) 0.059(4) 0.133(7) -0.020(4) 0.005(4) -0.024(4)
C92 0.036(3) 0.043(3) 0.042(3) 0.001(2) -0.003(2) -0.013(2)
C93 0.053(4) 0.070(4) 0.039(3) 0.009(3) -0.006(3) -0.008(3)
C94 0.080(6) 0.272(16) 0.082(7) 0.032(8) 0.027(6) -0.046(8)
C95 0.108(9) 0.222(15) 0.060(6) 0.003(7) 0.029(6) 0.013(9)
C96 0.145(9) 0.117(8) 0.064(6) -0.009(5) 0.007(6) 0.003(7)
C97 0.092(5) 0.084(5) 0.055(4) -0.002(4) -0.003(4) 0.002(4)
C98 0.058(4) 0.054(4) 0.051(4) 0.010(3) -0.014(3) -0.018(3)
C99 0.095(6) 0.065(5) 0.149(8) 0.033(5) -0.063(5) -0.030(4)
C100 0.160(10) 0.070(6) 0.196(11) 0.031(6) -0.084(9) -0.054(6)
C101 0.153(10) 0.063(6) 0.131(8) 0.011(5) -0.053(7) -0.008(6)
C102 0.075(5) 0.090(7) 0.105(7) 0.014(5) -0.012(5) 0.009(5)
C103 0.056(4) 0.074(5) 0.073(5) 0.014(4) 0.002(3) -0.008(4)
N4 0.045(3) 0.058(3) 0.065(3) 0.004(3) -0.002(2) 0.000(2)
C105 0.090(5) 0.049(4) 0.107(6) -0.020(4) -0.017(4) -0.001(4)
C106 0.037(4) 0.119(7) 0.144(8) -0.011(6) 0.000(4) 0.011(4)
C107 0.061(4) 0.067(4) 0.041(3) 0.005(3) -0.008(3) -0.029(3)
C108 0.087(5) 0.091(5) 0.054(4) 0.000(4) -0.005(4) -0.031(4)
C109 0.126(7) 0.098(6) 0.048(4) 0.006(4) 0.002(4) -0.039(5)
C110 0.134(8) 0.107(7) 0.069(6) 0.024(5) -0.041(6) -0.030(6)
C111 0.092(6) 0.130(8) 0.100(7) 0.049(6) -0.031(5) -0.026(5)
C112 0.067(5) 0.111(6) 0.083(5) 0.034(5) -0.018(4) -0.019(4)
C113 0.041(3) 0.049(3) 0.042(3) 0.002(3) -0.001(2) -0.018(3)
C114 0.052(3) 0.046(3) 0.038(3) 0.006(2) -0.008(3) -0.021(3)
C115 0.062(4) 0.068(4) 0.070(4) 0.002(3) -0.013(3) -0.035(3)
C116 0.099(6) 0.086(5) 0.077(5) -0.009(4) -0.034(4) -0.051(5)
C117 0.102(6) 0.060(4) 0.062(4) -0.009(3) -0.014(4) -0.021(4)
C118 0.067(5) 0.094(6) 0.072(5) -0.031(4) 0.009(4) -0.016(4)
C119 0.044(3) 0.087(5) 0.065(4) -0.017(4) -0.005(3) -0.016(3)
C120 0.044(3) 0.051(3) 0.040(3) -0.005(3) 0.002(2) -0.019(3)
C121 0.088(6) 0.048(4) 0.112(6) 0.001(4) 0.016(5) -0.014(4)
C122 0.070(4) 0.076(5) 0.091(5) -0.008(4) 0.010(4) -0.041(4)
C123 0.049(4) 0.058(4) 0.074(4) 0.003(3) 0.002(3) -0.026(3)
C124 0.069(5) 0.061(4) 0.148(7) -0.004(4) 0.012(4) -0.037(4)
C125 0.063(4) 0.060(4) 0.039(3) -0.006(3) -0.010(3) -0.020(3)
C126 0.073(5) 0.073(5) 0.115(6) -0.028(4) -0.004(4) -0.038(4)
C127 0.090(6) 0.107(7) 0.133(8) -0.029(6) -0.003(5) -0.056(6)
C128 0.132(8) 0.082(6) 0.103(6) -0.005(5) -0.018(6) -0.063(6)
C129 0.119(7) 0.058(5) 0.110(7) -0.005(4) -0.029(5) -0.023(5)
C130 0.074(5) 0.062(5) 0.086(5) -0.004(4) -0.021(4) -0.020(4)

loop_
_atom_type_symbol
_atom_type_description
_atom_type_scat_dispersion_real
_atom_type_scat_dispersion_imag
_atom_type_scat_source
C C 0.0033 0.0016 'International Tables Vol C Tables 4.2.6.8 and 6.1.1.4'
H H 0.0000 0.0000 'International Tables Vol C Tables 4.2.6.8 and 6.1.1.4'
N N 0.0061 0.0033 'International Tables Vol C Tables 4.2.6.8 and 6.1.1.4'
O O 0.0106 0.0060 'International Tables Vol C Tables 4.2.6.8 and 6.1.1.4'
P P 0.1023 0.0942 'International Tables Vol C Tables 4.2.6.8 and 6.1.1.4'
Cl Cl 0.1484 0.1585 'International Tables Vol C Tables 4.2.6.8 and 6.1.1.4'
Mn Mn 0.3368 0.7283 'International Tables Vol C Tables 4.2.6.8 and 6.1.1.4'

loop_
_geom_angle_atom_site_label_1
_geom_angle_atom_site_label_2
_geom_angle_atom_site_label_3
_geom_angle
_geom_angle_site_symmetry_3
O4 Mn1 O1 87.39(15) .
O4 Mn1 O2 152.31(16) .
O1 Mn1 O2 84.81(13) .
O4 Mn1 O3 83.17(14) .
O1 Mn1 O3 134.62(15) .
O2 Mn1 O3 83.57(14) .
O4 Mn1 Cl1 103.00(13) .
O1 Mn1 Cl1 111.35(11) .
O2 Mn1 Cl1 104.59(11) .
O3 Mn1 Cl1 114.02(12) .
O10 Mn2 O7 134.98(17) .
O10 Mn2 O8 84.05(14) .
O7 Mn2 O8 84.66(13) .
O10 Mn2 O9 84.15(14) .
O7 Mn2 O9 91.99(14) .
O8 Mn2 O9 159.58(15) .
O10 Mn2 Cl2 114.53(14) .
O7 Mn2 Cl2 110.38(12) .
O8 Mn2 Cl2 101.04(12) .
O9 Mn2 Cl2 99.01(12) .
Cl5 Mn3 Cl4 109.68(12) .
Cl5 Mn3 Cl3 109.40(13) .
Cl4 Mn3 Cl3 111.20(11) .
Cl5 Mn3 Cl6 109.78(16) 1_566
Cl4 Mn3 Cl6 110.37(11) 1_566
Cl3 Mn3 Cl6 106.35(10) 1_566
O1 P1 C7 109.8(3) .
O1 P1 C1 110.9(3) .
C7 P1 C1 108.1(3) .
O1 P1 C12 112.6(2) .
C7 P1 C12 105.8(3) .
C1 P1 C12 109.5(3) .
O2 P2 C13 111.2(3) .
O2 P2 C51' 109.5(3) .
C13 P2 C51' 108.9(3) .
O2 P2 C12 112.5(2) .
C13 P2 C12 108.2(2) .
C51' P2 C12 106.4(2) .
O3 P3 C24 111.4(3) .
O3 P3 C30 109.4(3) .
C24 P3 C30 109.5(3) .
O3 P3 C36 111.9(2) .
C24 P3 C36 108.1(3) .
C30 P3 C36 106.5(3) .
O4 P4 C44 110.0(3) .
O4 P4 C38 111.4(3) .
C44 P4 C38 108.9(3) .
O4 P4 C36 112.1(2) .
C44 P4 C36 107.1(3) .
C38 P4 C36 107.1(3) .
O6 P5 C56 111.5(3) .
O6 P5 C65 111.7(3) .
C56 P5 C65 106.6(3) .
O6 P5 C57 114.3(2) .
C56 P5 C57 104.6(2) .
C65 P5 C57 107.6(2) .
O5 P6 C58 111.0(3) .
O5 P6 C70 110.7(3) .
C58 P6 C70 108.0(3) .
O5 P6 C57 113.3(2) .
C58 P6 C57 110.3(2) .
C70 P6 C57 103.1(2) .
O10 P7 C83 110.3(3) .
O10 P7 C88 110.0(2) .
C83 P7 C88 109.6(3) .
O10 P7 C92 111.6(2) .
C83 P7 C92 107.0(2) .
C88 P7 C92 108.1(2) .
O9 P8 C98 110.3(3) .
O9 P8 C93 110.5(3) .
C98 P8 C93 108.9(3) .
O9 P8 C92 112.8(2) .
C98 P8 C92 109.2(2) .
C93 P8 C92 105.0(2) .
O7 P9 C125 111.9(3) .
O7 P9 C107 110.7(3) .
C125 P9 C107 107.0(3) .
O7 P9 C113 112.4(2) .
C125 P9 C113 107.2(3) .
C107 P9 C113 107.4(3) .
O8 P10 C114 109.8(2) .
O8 P10 C120 111.1(2) .
C114 P10 C120 107.1(2) .
O8 P10 C113 110.9(2) .
C114 P10 C113 108.4(2) .
C120 P10 C113 109.4(2) .
P1 O1 Mn1 136.7(2) .
P2 O2 Mn1 140.6(2) .
P3 O3 Mn1 136.2(2) .
P8 O9 Mn2 135.3(2) .
P9 O7 Mn2 137.6(2) .
P10 O8 Mn2 142.8(2) .
P7 O10 Mn2 144.9(2) .
C134 C137 C88 120.9(8) .
C134 C137 H13D 119.6 .
C88 C137 H13D 119.6 .
N5 C136 H13A 109.5 .
N5 C136 H13B 109.5 .
H13A C136 H13B 109.5 .
N5 C136 H13C 109.5 .
H13A C136 H13C 109.5 .
H13B C136 H13C 109.5 .
C9 C50' C8 120.1(9) .
C9 C50' H50A 120.0 .
C8 C50' H50A 120.0 .
C50 C51' C22 119.4(6) .
C50 C51' P2 122.4(5) .
C22 C51' P2 118.2(5) .
C51' C50 C19 120.4(8) .
C51' C50 H50B 119.8 .
C19 C50 H50B 119.8 .
C23 N2 C52' 117.9(5) .
C23 N2 C12 119.6(5) .
C52' N2 C12 119.4(5) .
N2 C52' H52A 109.5 .
N2 C52' H52B 109.5 .
H52A C52' H52B 109.5 .
N2 C52' H52C 109.5 .
H52A C52' H52C 109.5 .
H52B C52' H52C 109.5 .
C86 C135 C87 118.4(13) .
C86 C135 H13E 120.8 .
C87 C135 H13E 120.8 .
C137 C134 C89 119.6(8) .
C137 C134 H13F 120.2 .
C89 C134 H13F 120.2 .
C94 C133 C93 119.7(9) .
C94 C133 H13G 120.2 .
C93 C133 H13G 120.2 .
C120 C132 C121 119.7(6) .
C120 C132 H13H 120.1 .
C121 C132 H13H 120.1 .
C122 C131 C121 120.1(7) .
C122 C131 H13I 119.9 .
C121 C131 H13I 119.9 .
C124 N5 C136 116.0(5) .
C124 N5 C113 120.5(5) .
C136 N5 C113 119.8(5) .
C2 C1 C6 119.4(6) .
C2 C1 P1 117.6(5) .
C6 C1 P1 122.9(5) .
C1 C2 C3 120.4(7) .
C1 C2 H5 119.8 .
C3 C2 H5 119.8 .
C4 C3 C2 118.5(7) .
C4 C3 H4 120.8 .
C2 C3 H4 120.8 .
C3 C4 C5 122.1(7) .
C3 C4 H3 119.0 .
C5 C4 H3 119.0 .
C6 C5 C4 119.2(7) .
C6 C5 H2 120.4 .
C4 C5 H2 120.4 .
C5 C6 C1 120.5(7) .
C5 C6 H1 119.7 .
C1 C6 H1 119.8 .
C11 C7 C8 120.5(6) .
C11 C7 P1 117.5(5) .
C8 C7 P1 122.0(5) .
C7 C8 C50' 118.5(8) .
C7 C8 H9 120.8 .
C50' C8 H9 120.8 .
C50' C9 C10 121.5(9) .
C50' C9 H8 119.2 .
C10 C9 H8 119.2 .
C9 C10 C11 120.1(9) .
C9 C10 H7 119.9 .
C11 C10 H7 119.9 .
C7 C11 C10 119.4(8) .
C7 C11 H6 120.3 .
C10 C11 H6 120.3 .
N2 C12 P1 113.8(4) .
N2 C12 P2 110.8(3) .
P1 C12 P2 109.2(3) .
N2 C12 H21 107.6 .
P1 C12 H21 107.6 .
P2 C12 H21 107.6 .
C18 C13 C14 119.2(6) .
C18 C13 P2 118.1(5) .
C14 C13 P2 122.6(5) .
C15 C14 C13 120.1(7) .
C15 C14 H10 120.0 .
C13 C14 H10 120.0 .
C14 C15 C16 119.6(7) .
C14 C15 H11 120.2 .
C16 C15 H11 120.2 .
C17 C16 C15 120.6(7) .
C17 C16 H14 119.7 .
C15 C16 H14 119.7 .
C16 C17 C18 120.3(7) .
C16 C17 H13 119.9 .
C18 C17 H13 119.9 .
C13 C18 C17 120.3(7) .
C13 C18 H12 119.9 .
C17 C18 H12 119.9 .
C20 C19 C50 119.9(9) .
C20 C19 H18 120.1 .
C50 C19 H18 120.1 .
C19 C20 C21 120.9(8) .
C19 C20 H15 119.5 .
C21 C20 H15 119.5 .
C20 C21 C22 120.9(9) .
C20 C21 H16 119.5 .
C22 C21 H16 119.5 .
C51' C22 C21 118.5(8) .
C51' C22 H17 120.8 .
C21 C22 H17 120.8 .
N2 C23 H22 109.5 .
N2 C23 H23 109.5 .
H22 C23 H23 109.5 .
N2 C23 H24 109.5 .
H22 C23 H24 109.5 .
H23 C23 H24 109.5 .
C29 C24 C25 118.2(6) .
C29 C24 P3 117.2(5) .
C25 C24 P3 124.5(5) .
C26 C25 C24 120.7(8) .
C26 C25 H29 119.6 .
C24 C25 H29 119.6 .
C27 C26 C25 119.0(9) .
C27 C26 H25 120.5 .
C25 C26 H25 120.5 .
C28 C27 C26 122.0(9) .
C28 C27 H26 119.0 .
C26 C27 H26 119.0 .
C27 C28 C29 118.9(9) .
C27 C28 H28 120.5 .
C29 C28 H28 120.5 .
C24 C29 C28 121.1(7) .
C24 C29 H27 119.5 .
C28 C29 H27 119.5 .
C31 C30 C35 119.1(7) .
C31 C30 P3 118.0(6) .
C35 C30 P3 122.8(5) .
C30 C31 C32 120.3(8) .
C30 C31 H34 119.8 .
C32 C31 H34 119.8 .
C33 C32 C31 119.5(10) .
C33 C32 H33 120.2 .
C31 C32 H33 120.2 .
C34 C33 C32 121.4(10) .
C34 C33 H32 119.3 .
C32 C33 H32 119.3 .
C33 C34 C35 120.6(10) .
C33 C34 H31 119.7 .
C35 C34 H31 119.7 .
C34 C35 C30 119.0(8) .
C34 C35 H30 120.5 .
C30 C35 H30 120.5 .
N1 C36 P4 113.5(4) .
N1 C36 P3 113.6(4) .
P4 C36 P3 108.1(3) .
N1 C36 H46 107.1 .
P4 C36 H46 107.1 .
P3 C36 H46 107.1 .
P4 O4 Mn1 144.5(2) .
C43 C38 C39 119.3(7) .
C43 C38 P4 122.6(6) .
C39 C38 P4 118.0(6) .
C38 C39 C40 119.6(8) .
C38 C39 H40 120.2 .
C40 C39 H40 120.2 .
C41 C40 C39 119.8(8) .
C41 C40 H39 120.1 .
C39 C40 H39 120.1 .
C42 C41 C40 120.7(9) .
C42 C41 H36 119.6 .
C40 C41 H36 119.6 .
C41 C42 C43 120.0(9) .
C41 C42 H38 120.0 .
C43 C42 H38 120.0 .
C42 C43 C38 120.5(8) .
C42 C43 H37 119.7 .
C38 C43 H37 119.7 .
C49 C44 C45 120.3(6) .
C49 C44 P4 123.1(6) .
C45 C44 P4 116.6(5) .
C44 C45 C46 119.8(8) .
C44 C45 H45 120.1 .
C46 C45 H45 120.1 .
C47 C46 C45 119.8(9) .
C47 C46 H44 120.1 .
C45 C46 H44 120.1 .
C48 C47 C46 121.2(9) .
C48 C47 H43 119.4 .
C46 C47 H43 119.4 .
C47 C48 C49 120.5(9) .
C47 C48 H42 119.7 .
C49 C48 H42 119.7 .
C44 C49 C48 118.3(8) .
C44 C49 H41 120.9 .
C48 C49 H41 120.9 .
C52 N1 C51 119.1(6) .
C52 N1 C36 119.9(7) .
C51 N1 C36 119.3(6) .
N1 C51 H51A 109.5 .
N1 C51 H51B 109.5 .
H51A C51 H51B 109.5 .
N1 C51 H51C 109.5 .
H51A C51 H51C 109.5 .
H51B C51 H51C 109.5 .
N1 C52 H52D 109.5 .
N1 C52 H52E 109.5 .
H52D C52 H52E 109.5 .
N1 C52 H52F 109.5 .
H52D C52 H52F 109.5 .
H52E C52 H52F 109.5 .
C54 C53 C66 120.3(8) .
C54 C53 H51 119.8 .
C66 C53 H51 119.8 .
C53 C54 C55 120.1(8) .
C53 C54 H57 120.0 .
C55 C54 H57 120.0 .
C56 C55 C54 119.5(8) .
C56 C55 H58 120.3 .
C54 C55 H58 120.3 .
C55 C56 C67 118.2(6) .
C55 C56 P5 118.6(5) .
C67 C56 P5 123.2(5) .
N3 C57 P5 113.1(4) .
N3 C57 P6 108.6(4) .
P5 C57 P6 114.7(3) .
N3 C57 H71 106.7 .
P5 C57 H71 106.7 .
P6 C57 H71 106.7 .
C59 C58 C76 119.0(6) .
C59 C58 P6 124.7(4) .
C76 C58 P6 116.3(5) .
C58 C59 C60 120.2(7) .
C58 C59 H67 119.9 .
C60 C59 H67 119.9 .
C61 C60 C59 118.6(7) .
C61 C60 H68 120.7 .
C59 C60 H68 120.7 .
C77 C61 C60 122.3(7) .
C77 C61 H52 118.9 .
C60 C61 H52 118.9 .
C63 C62 C82 119.8(7) .
C63 C62 H53 120.1 .
C82 C62 H53 120.1 .
C64 C63 C62 121.9(7) .
C64 C63 H79 119.1 .
C62 C63 H79 119.1 .
C63 C64 C65 120.3(7) .
C63 C64 H54 119.9 .
C65 C64 H54 119.9 .
C64 C65 C81 119.4(6) .
C64 C65 P5 118.1(5) .
C81 C65 P5 122.4(4) .
C53 C66 C67 120.5(9) .
C53 C66 H56 119.7 .
C67 C66 H56 119.7 .
C66 C67 C56 121.4(7) .
C66 C67 H55 119.3 .
C56 C67 H55 119.3 .
C75 C70 C71 119.7(6) .
C75 C70 P6 123.2(5) .
C71 C70 P6 117.0(5) .
C70 C71 C72 119.8(8) .
C70 C71 H66 120.1 .
C72 C71 H66 120.1 .
C73 C72 C71 120.7(8) .
C73 C72 H62 119.7 .
C71 C72 H62 119.7 .
C74 C73 C72 119.0(8) .
C74 C73 H63 120.5 .
C72 C73 H63 120.5 .
C73 C74 C75 120.7(8) .
C73 C74 H64 119.6 .
C75 C74 H64 119.6 .
C70 C75 C74 120.1(7) .
C70 C75 H65 119.9 .
C74 C75 H65 119.9 .
C77 C76 C58 120.2(7) .
C77 C76 H70 119.9 .
C58 C76 H70 119.9 .
C61 C77 C76 119.6(7) .
C61 C77 H69 120.2 .
C76 C77 H69 120.2 .
C80 N3 C79 119.8(5) .
C80 N3 C57 120.5(5) .
C79 N3 C57 119.6(5) .
N3 C79 H72 109.5 .
N3 C79 H73 109.5 .
H72 C79 H73 109.5 .
N3 C79 H74 109.5 .
H72 C79 H74 109.5 .
H73 C79 H74 109.5 .
N3 C80 H80A 109.5 .
N3 C80 H80B 109.5 .
H80A C80 H80B 109.5 .
N3 C80 H80C 109.5 .
H80A C80 H80C 109.5 .
H80B C80 H80C 109.5 .
C65 C81 C82 119.4(6) .
C65 C81 H78 120.3 .
C82 C81 H78 120.3 .
C62 C82 C81 119.2(7) .
C62 C82 H77 120.4 .
C81 C82 H77 120.4 .
C84 C83 C87 119.5(7) .
C84 C83 P7 117.4(6) .
C87 C83 P7 123.1(5) .
C83 C84 C85 119.1(11) .
C83 C84 H85 120.5 .
C85 C84 H85 120.5 .
C86 C85 C84 119.4(15) .
C86 C85 H84 120.3 .
C84 C85 H84 120.3 .
C85 C86 C135 122.9(15) .
C85 C86 H83 118.5 .
C135 C86 H83 118.5 .
C83 C87 C135 120.7(9) .
C83 C87 H81 119.6 .
C135 C87 H81 119.6 .
C91 C88 C137 119.1(6) .
C91 C88 P7 123.7(4) .
C137 C88 P7 117.2(5) .
C90 C89 C134 121.2(8) .
C90 C89 H88 119.4 .
C134 C89 H88 119.4 .
C89 C90 C91 118.8(9) .
C89 C90 H87 120.6 .
C91 C90 H87 120.6 .
C88 C91 C90 120.3(7) .
C88 C91 H86 119.8 .
C90 C91 H86 119.8 .
N4 C92 P7 116.2(4) .
N4 C92 P8 109.1(4) .
P7 C92 P8 109.0(2) .
N4 C92 H100 107.4 .
P7 C92 H100 107.4 .
P8 C92 H100 107.4 .
C97 C93 C133 120.3(7) .
C97 C93 P8 118.4(5) .
C133 C93 P8 121.2(6) .
C133 C94 C95 119.7(11) .
C133 C94 H92 120.1 .
C95 C94 H92 120.1 .
C96 C95 C94 121.3(10) .
C96 C95 H91 119.4 .
C94 C95 H91 119.4 .
C95 C96 C97 119.8(11) .
C95 C96 H89 120.1 .
C97 C96 H89 120.1 .
C93 C97 C96 119.2(9) .
C93 C97 H90 120.4 .
C96 C97 H90 120.4 .
C99 C98 C103 118.7(6) .
C99 C98 P8 123.3(5) .
C103 C98 P8 117.9(5) .
C98 C99 C100 119.5(7) .
C98 C99 H99 120.3 .
C100 C99 H99 120.3 .
C101 C100 C99 119.7(9) .
C101 C100 H98 120.2 .
C99 C100 H98 120.2 .
C102 C101 C100 121.6(9) .
C102 C101 H97 119.2 .
C100 C101 H97 119.2 .
C101 C102 C103 119.8(8) .
C101 C102 H96 120.1 .
C103 C102 H96 120.1 .
C98 C103 C102 120.7(7) .
C98 C103 H95 119.6 .
C102 C103 H95 119.6 .
C106 N4 C105 117.6(6) .
C106 N4 C92 117.8(6) .
C105 N4 C92 119.6(5) .
N4 C105 H102 109.5 .
N4 C105 H103 109.5 .
H102 C105 H103 109.5 .
N4 C105 H104 109.5 .
H102 C105 H104 109.5 .
H103 C105 H104 109.5 .
N4 C106 H106 109.5 .
N4 C106 H107 109.5 .
H106 C106 H107 109.5 .
N4 C106 H105 109.5 .
H106 C106 H105 109.5 .
H107 C106 H105 109.5 .
C108 C107 C112 119.9(6) .
C108 C107 P9 117.5(5) .
C112 C107 P9 122.5(5) .
C107 C108 C109 119.1(7) .
C107 C108 H112 120.5 .
C109 C108 H112 120.5 .
C110 C109 C108 120.2(7) .
C110 C109 H111 119.9 .
C108 C109 H111 119.9 .
C111 C110 C109 121.0(7) .
C111 C110 H110 119.5 .
C109 C110 H110 119.5 .
C110 C111 C112 119.9(8) .
C110 C111 H109 120.1 .
C112 C111 H109 120.1 .
C111 C112 C107 120.0(7) .
C111 C112 H108 120.0 .
C107 C112 H108 120.0 .
N5 C113 P9 111.1(4) .
N5 C113 P10 115.9(4) .
P9 C113 P10 108.4(3) .
N5 C113 H124 107.0 .
P9 C113 H124 107.0 .
P10 C113 H124 107.0 .
C115 C114 C119 118.6(5) .
C115 C114 P10 118.0(4) .
C119 C114 P10 123.3(4) .
C114 C115 C116 119.7(6) .
C114 C115 H117 120.1 .
C116 C115 H117 120.1 .
C117 C116 C115 120.4(6) .
C117 C116 H116 119.8 .
C115 C116 H116 119.8 .
C118 C117 C116 120.2(7) .
C118 C117 H115 119.9 .
C116 C117 H115 119.9 .
C117 C118 C119 120.6(6) .
C117 C118 H114 119.7 .
C119 C118 H114 119.7 .
C118 C119 C114 120.5(6) .
C118 C119 H113 119.8 .
C114 C119 H113 119.8 .
C132 C120 C123 120.0(5) .
C132 C120 P10 116.7(4) .
C123 C120 P10 123.3(4) .
C131 C121 C132 120.2(6) .
C131 C121 H120 119.9 .
C132 C121 H120 119.9 .
C131 C122 C123 119.7(6) .
C131 C122 H119 120.2 .
C123 C122 H119 120.2 .
C120 C123 C122 120.2(6) .
C120 C123 H118 119.9 .
C122 C123 H118 119.9 .
N5 C124 H121 109.5 .
N5 C124 H123 109.5 .
H121 C124 H123 109.5 .
N5 C124 H122 109.5 .
H121 C124 H122 109.5 .
H123 C124 H122 109.5 .
C130 C125 C126 119.3(6) .
C130 C125 P9 119.3(5) .
C126 C125 P9 121.4(5) .
C125 C126 C127 120.1(7) .
C125 C126 H129 119.9 .
C127 C126 H129 119.9 .
C128 C127 C126 120.9(8) .
C128 C127 H125 119.5 .
C126 C127 H125 119.5 .
C129 C128 C127 118.9(8) .
C129 C128 H126 120.6 .
C127 C128 H126 120.6 .
C128 C129 C130 121.0(7) .
C128 C129 H127 119.5 .
C130 C129 H127 119.5 .
C125 C130 C129 119.8(7) .
C125 C130 H128 120.1 .
C129 C130 H128 120.1 .

loop_
_geom_bond_atom_site_label_1
_geom_bond_atom_site_label_2
_geom_bond_distance
_geom_bond_site_symmetry_2
Mn1 O4 2.128(4) .
Mn1 O1 2.134(4) .
Mn1 O2 2.135(3) .
Mn1 O3 2.152(4) .
Mn1 Cl1 2.3643(18) .
Cl2 Mn2 2.3549(17) .
Mn2 O10 2.112(4) .
Mn2 O7 2.122(4) .
Mn2 O8 2.131(3) .
Mn2 O9 2.156(4) .
Cl3 Mn3 2.372(2) .
Mn3 Cl5 2.306(3) .
Mn3 Cl4 2.335(2) .
Mn3 Cl6 2.381(3) 1_566
P1 O1 1.495(4) .
P1 C7 1.804(6) .
P1 C1 1.801(6) .
P1 C12 1.853(5) .
P2 O2 1.497(4) .
P2 C13 1.788(6) .
P2 C51' 1.796(6) .
P2 C12 1.862(5) .
P3 O3 1.493(4) .
P3 C24 1.784(6) .
P3 C30 1.807(6) .
P3 C36 1.866(5) .
P4 O4 1.493(4) .
P4 C44 1.805(6) .
P4 C38 1.799(7) .
P4 C36 1.855(6) .
P5 O6 1.497(4) .
P5 C56 1.805(6) .
P5 C65 1.817(6) .
P5 C57 1.846(5) .
P6 O5 1.482(4) .
P6 C58 1.812(6) .
P6 C70 1.819(6) .
P6 C57 1.858(5) .
P7 O10 1.495(4) .
P7 C83 1.792(6) .
P7 C88 1.796(6) .
P7 C92 1.862(5) .
P8 O9 1.497(4) .
P8 C98 1.786(6) .
P8 C93 1.808(6) .
P8 C92 1.860(5) .
P9 O7 1.499(4) .
P9 C125 1.801(6) .
P9 C107 1.797(6) .
P9 C113 1.854(5) .
P10 O8 1.494(3) .
P10 C114 1.792(5) .
P10 C120 1.805(5) .
P10 C113 1.862(5) .
Cl6 Mn3 2.381(3) 1_544
C137 C134 1.366(11) .
C137 C88 1.374(8) .
C137 H13D 0.9300 .
C136 N5 1.409(8) .
C136 H13A 0.9600 .
C136 H13B 0.9600 .
C136 H13C 0.9600 .
C50' C9 1.353(13) .
C50' C8 1.404(10) .
C50' H50A 0.9300 .
C51' C50 1.377(8) .
C51' C22 1.366(8) .
C50 C19 1.385(10) .
C50 H50B 0.9300 .
N2 C23 1.424(7) .
N2 C52' 1.423(8) .
N2 C12 1.446(6) .
C52' H52A 0.9600 .
C52' H52B 0.9600 .
C52' H52C 0.9600 .
C135 C86 1.352(19) .
C135 C87 1.382(11) .
C135 H13E 0.9300 .
C134 C89 1.353(13) .
C134 H13F 0.9300 .
C133 C94 1.379(11) .
C133 C93 1.390(9) .
C133 H13G 0.9300 .
C132 C120 1.367(7) .
C132 C121 1.387(9) .
C132 H13H 0.9300 .
C131 C122 1.368(9) .
C131 C121 1.378(9) .
C131 H13I 0.9300 .
N5 C124 1.412(7) .
N5 C113 1.448(7) .
C1 C2 1.376(8) .
C1 C6 1.380(8) .
C2 C3 1.398(9) .
C2 H5 0.9300 .
C3 C4 1.357(10) .
C3 H4 0.9300 .
C4 C5 1.369(10) .
C4 H3 0.9300 .
C5 C6 1.372(9) .
C5 H2 0.9300 .
C6 H1 0.9300 .
C7 C11 1.368(8) .
C7 C8 1.381(9) .
C8 H9 0.9300 .
C9 C10 1.334(13) .
C9 H8 0.9300 .
C10 C11 1.401(10) .
C10 H7 0.9300 .
C11 H6 0.9300 .
C12 H21 0.9800 .
C13 C18 1.375(8) .
C13 C14 1.392(8) .
C14 C15 1.386(9) .
C14 H10 0.9300 .
C15 C16 1.379(11) .
C15 H11 0.9300 .
C16 C17 1.357(11) .
C16 H14 0.9300 .
C17 C18 1.388(9) .
C17 H13 0.9300 .
C18 H12 0.9300 .
C19 C20 1.336(12) .
C19 H18 0.9300 .
C20 C21 1.337(12) .
C20 H15 0.9300 .
C21 C22 1.411(10) .
C21 H16 0.9300 .
C22 H17 0.9300 .
C23 H22 0.9600 .
C23 H23 0.9600 .
C23 H24 0.9600 .
C24 C29 1.379(8) .
C24 C25 1.384(9) .
C25 C26 1.384(10) .
C25 H29 0.9300 .
C26 C27 1.363(12) .
C26 H25 0.9300 .
C27 C28 1.349(12) .
C27 H26 0.9300 .
C28 C29 1.387(10) .
C28 H28 0.9300 .
C29 H27 0.9300 .
C30 C31 1.370(9) .
C30 C35 1.399(9) .
C31 C32 1.398(11) .
C31 H34 0.9300 .
C32 C33 1.356(13) .
C32 H33 0.9300 .
C33 C34 1.339(14) .
C33 H32 0.9300 .
C34 C35 1.397(11) .
C34 H31 0.9300 .
C35 H30 0.9300 .
C36 N1 1.444(7) .
C36 H46 0.9800 .
C38 C43 1.372(9) .
C38 C39 1.383(9) .
C39 C40 1.396(10) .
C39 H40 0.9300 .
C40 C41 1.359(12) .
C40 H39 0.9300 .
C41 C42 1.361(12) .
C41 H36 0.9300 .
C42 C43 1.376(10) .
C42 H38 0.9300 .
C43 H37 0.9300 .
C44 C49 1.379(9) .
C44 C45 1.371(9) .
C45 C46 1.406(10) .
C45 H45 0.9300 .
C46 C47 1.342(12) .
C46 H44 0.9300 .
C47 C48 1.351(12) .
C47 H43 0.9300 .
C48 C49 1.414(10) .
C48 H42 0.9300 .
C49 H41 0.9300 .
N1 C52 1.397(9) .
N1 C51 1.415(9) .
C51 H51A 0.9600 .
C51 H51B 0.9600 .
C51 H51C 0.9600 .
C52 H52D 0.9600 .
C52 H52E 0.9600 .
C52 H52F 0.9600 .
C53 C54 1.352(12) .
C53 C66 1.326(12) .
C53 H51 0.9300 .
C54 C55 1.416(11) .
C54 H57 0.9300 .
C55 C56 1.358(8) .
C55 H58 0.9300 .
C56 C67 1.376(8) .
C57 N3 1.454(6) .
C57 H71 0.9800 .
C58 C59 1.363(8) .
C58 C76 1.397(8) .
C59 C60 1.415(9) .
C59 H67 0.9300 .
C60 C61 1.361(10) .
C60 H68 0.9300 .
C61 C77 1.341(10) .
C61 H52 0.9300 .
C62 C63 1.345(10) .
C62 C82 1.383(10) .
C62 H53 0.9300 .
C63 C64 1.348(9) .
C63 H79 0.9300 .
C64 C65 1.384(8) .
C64 H54 0.9300 .
C65 C81 1.376(8) .
C66 C67 1.372(9) .
C66 H56 0.9300 .
C67 H55 0.9300 .
C70 C75 1.365(8) .
C70 C71 1.361(8) .
C71 C72 1.396(10) .
C71 H66 0.9300 .
C72 C73 1.354(12) .
C72 H62 0.9300 .
C73 C74 1.370(11) .
C73 H63 0.9300 .
C74 C75 1.378(9) .
C74 H64 0.9300 .
C75 H65 0.9300 .
C76 C77 1.387(9) .
C76 H70 0.9300 .
C77 H69 0.9300 .
N3 C80 1.375(7) .
N3 C79 1.438(7) .
C79 H72 0.9600 .
C79 H73 0.9600 .
C79 H74 0.9600 .
C80 H80A 0.9600 .
C80 H80B 0.9600 .
C80 H80C 0.9600 .
C81 C82 1.408(9) .
C81 H78 0.9300 .
C82 H77 0.9300 .
C83 C84 1.373(10) .
C83 C87 1.373(9) .
C84 C85 1.406(15) .
C84 H85 0.9300 .
C85 C86 1.33(2) .
C85 H84 0.9300 .
C86 H83 0.9300 .
C87 H81 0.9300 .
C88 C91 1.358(8) .
C89 C90 1.361(13) .
C89 H88 0.9300 .
C90 C91 1.397(10) .
C90 H87 0.9300 .
C91 H86 0.9300 .
C92 N4 1.449(6) .
C92 H100 0.9800 .
C93 C97 1.359(9) .
C94 C95 1.362(16) .
C94 H92 0.9300 .
C95 C96 1.352(15) .
C95 H91 0.9300 .
C96 C97 1.408(11) .
C96 H89 0.9300 .
C97 H90 0.9300 .
C98 C99 1.361(9) .
C98 C103 1.377(8) .
C99 C100 1.403(11) .
C99 H99 0.9300 .
C100 C101 1.342(13) .
C100 H98 0.9300 .
C101 C102 1.327(12) .
C101 H97 0.9300 .
C102 C103 1.375(10) .
C102 H96 0.9300 .
C103 H95 0.9300 .
N4 C106 1.402(8) .
N4 C105 1.430(8) .
C105 H102 0.9600 .
C105 H103 0.9600 .
C105 H104 0.9600 .
C106 H106 0.9600 .
C106 H107 0.9600 .
C106 H105 0.9600 .
C107 C108 1.376(8) .
C107 C112 1.381(8) .
C108 C109 1.388(9) .
C108 H112 0.9300 .
C109 C110 1.367(11) .
C109 H111 0.9300 .
C110 C111 1.346(11) .
C110 H110 0.9300 .
C111 C112 1.383(9) .
C111 H109 0.9300 .
C112 H108 0.9300 .
C113 H124 0.9800 .
C114 C115 1.373(7) .
C114 C119 1.387(7) .
C115 C116 1.392(9) .
C115 H117 0.9300 .
C116 C117 1.353(9) .
C116 H116 0.9300 .
C117 C118 1.352(9) .
C117 H115 0.9300 .
C118 C119 1.365(8) .
C118 H114 0.9300 .
C119 H113 0.9300 .
C120 C123 1.381(7) .
C121 H120 0.9300 .
C122 C123 1.384(8) .
C122 H119 0.9300 .
C123 H118 0.9300 .
C124 H121 0.9600 .
C124 H123 0.9600 .
C124 H122 0.9600 .
C125 C130 1.352(8) .
C125 C126 1.374(8) .
C126 C127 1.381(10) .
C126 H129 0.9300 .
C127 C128 1.351(11) .
C127 H125 0.9300 .
C128 C129 1.360(11) .
C128 H126 0.9300 .
C129 C130 1.394(10) .
C129 H127 0.9300 .
C130 H128 0.9300 .

loop_
_geom_torsion_atom_site_label_1
_geom_torsion_atom_site_label_2
_geom_torsion_atom_site_label_3
_geom_torsion_atom_site_label_4
_geom_torsion
C7 P1 O1 Mn1 -164.2(3)
C1 P1 O1 Mn1 76.4(4)
C12 P1 O1 Mn1 -46.6(4)
C13 P2 O2 Mn1 -88.6(4)
C51' P2 O2 Mn1 151.0(3)
C12 P2 O2 Mn1 32.9(4)
C24 P3 O3 Mn1 71.3(4)
C30 P3 O3 Mn1 -167.5(3)
C36 P3 O3 Mn1 -49.8(4)
C98 P8 O9 Mn2 -78.4(4)
C93 P8 O9 Mn2 161.1(3)
C92 P8 O9 Mn2 44.0(4)
C125 P9 O7 Mn2 -81.2(4)
C107 P9 O7 Mn2 159.6(3)
C113 P9 O7 Mn2 39.5(4)
C114 P10 O8 Mn2 -142.5(4)
C120 P10 O8 Mn2 99.3(4)
C113 P10 O8 Mn2 -22.7(5)
C83 P7 O10 Mn2 -121.9(5)
C88 P7 O10 Mn2 117.0(5)
C92 P7 O10 Mn2 -3.0(6)
O2 P2 C51' C50 -177.4(5)
C13 P2 C51' C50 60.8(6)
C12 P2 C51' C50 -55.6(6)
O2 P2 C51' C22 3.9(6)
C13 P2 C51' C22 -117.9(5)
C12 P2 C51' C22 125.7(5)
C22 C51' C50 C19 1.2(10)
P2 C51' C50 C19 -177.4(6)
C88 C137 C134 C89 -0.6(14)
O1 P1 C1 C2 13.9(5)
C7 P1 C1 C2 -106.5(5)
C12 P1 C1 C2 138.8(4)
O1 P1 C1 C6 -169.3(4)
C7 P1 C1 C6 70.3(5)
C12 P1 C1 C6 -44.5(5)
C6 C1 C2 C3 -1.3(9)
P1 C1 C2 C3 175.6(5)
C1 C2 C3 C4 0.3(10)
C2 C3 C4 C5 0.6(12)
C3 C4 C5 C6 -0.5(11)
C4 C5 C6 C1 -0.5(10)
C2 C1 C6 C5 1.4(9)
P1 C1 C6 C5 -175.3(5)
O1 P1 C7 C11 -7.0(5)
C1 P1 C7 C11 114.1(5)
C12 P1 C7 C11 -128.7(5)
O1 P1 C7 C8 174.4(5)
C1 P1 C7 C8 -64.6(6)
C12 P1 C7 C8 52.6(6)
C11 C7 C8 C50' 1.0(9)
P1 C7 C8 C50' 179.6(5)
C9 C50' C8 C7 -1.2(11)
C8 C50' C9 C10 0.3(13)
C50' C9 C10 C11 0.8(14)
C8 C7 C11 C10 0.1(10)
P1 C7 C11 C10 -178.6(5)
C9 C10 C11 C7 -1.0(12)
C23 N2 C12 P1 53.4(6)
C52' N2 C12 P1 -106.2(6)
C23 N2 C12 P2 -70.2(6)
C52' N2 C12 P2 130.2(6)
O1 P1 C12 N2 -74.1(4)
C7 P1 C12 N2 45.8(5)
C1 P1 C12 N2 162.0(4)
O1 P1 C12 P2 50.3(3)
C7 P1 C12 P2 170.3(3)
C1 P1 C12 P2 -73.5(3)
O2 P2 C12 N2 82.4(4)
C13 P2 C12 N2 -154.4(4)
C51' P2 C12 N2 -37.5(5)
O2 P2 C12 P1 -43.8(3)
C13 P2 C12 P1 79.4(3)
C51' P2 C12 P1 -163.7(3)
O2 P2 C13 C18 -7.1(5)
C51' P2 C13 C18 113.6(5)
C12 P2 C13 C18 -131.1(4)
O2 P2 C13 C14 176.0(4)
C51' P2 C13 C14 -63.3(5)
C12 P2 C13 C14 52.0(5)
C18 C13 C14 C15 1.0(9)
P2 C13 C14 C15 177.8(5)
C13 C14 C15 C16 -1.4(10)
C14 C15 C16 C17 1.3(11)
C15 C16 C17 C18 -0.8(12)
C14 C13 C18 C17 -0.4(9)
P2 C13 C18 C17 -177.4(5)
C16 C17 C18 C13 0.4(10)
C51' C50 C19 C20 -0.2(12)
C50 C19 C20 C21 -0.8(15)
C19 C20 C21 C22 0.9(15)
C50 C51' C22 C21 -1.1(10)
P2 C51' C22 C21 177.6(6)
C20 C21 C22 C51' 0.1(13)
O3 P3 C24 C29 7.6(5)
C30 P3 C24 C29 -113.5(5)
C36 P3 C24 C29 130.9(5)
O3 P3 C24 C25 -174.5(5)
C30 P3 C24 C25 64.4(6)
C36 P3 C24 C25 -51.2(6)
C29 C24 C25 C26 1.3(9)
P3 C24 C25 C26 -176.6(5)
C24 C25 C26 C27 -0.2(11)
C25 C26 C27 C28 -1.0(13)
C26 C27 C28 C29 0.9(13)
C25 C24 C29 C28 -1.4(10)
P3 C24 C29 C28 176.6(5)
C27 C28 C29 C24 0.3(11)
O3 P3 C30 C31 6.0(6)
C24 P3 C30 C31 128.4(5)
C36 P3 C30 C31 -115.0(5)
O3 P3 C30 C35 -174.1(5)
C24 P3 C30 C35 -51.8(6)
C36 P3 C30 C35 64.8(6)
C35 C30 C31 C32 -0.5(10)
P3 C30 C31 C32 179.4(6)
C30 C31 C32 C33 0.5(13)
C31 C32 C33 C34 -0.5(15)
C32 C33 C34 C35 0.5(16)
C33 C34 C35 C30 -0.5(13)
C31 C30 C35 C34 0.5(11)
P3 C30 C35 C34 -179.4(6)
O4 P4 C36 N1 86.0(5)
C44 P4 C36 N1 -34.7(5)
C38 P4 C36 N1 -151.5(4)
O4 P4 C36 P3 -41.0(4)
C44 P4 C36 P3 -161.7(3)
C38 P4 C36 P3 81.5(4)
O3 P3 C36 N1 -72.8(5)
C24 P3 C36 N1 164.2(5)
C30 P3 C36 N1 46.6(5)
O3 P3 C36 P4 54.1(4)
C24 P3 C36 P4 -68.9(4)
C30 P3 C36 P4 173.6(3)
C44 P4 O4 Mn1 140.0(4)
C38 P4 O4 Mn1 -99.1(5)
C36 P4 O4 Mn1 21.0(6)
O4 P4 C38 C43 178.7(5)
C44 P4 C38 C43 -59.8(6)
C36 P4 C38 C43 55.8(6)
O4 P4 C38 C39 0.0(6)
C44 P4 C38 C39 121.5(5)
C36 P4 C38 C39 -122.9(5)
C43 C38 C39 C40 0.9(10)
P4 C38 C39 C40 179.6(5)
C38 C39 C40 C41 -0.4(11)
C39 C40 C41 C42 0.1(13)
C40 C41 C42 C43 -0.4(13)
C41 C42 C43 C38 0.9(12)
C39 C38 C43 C42 -1.2(10)
P4 C38 C43 C42 -179.8(5)
O4 P4 C44 C49 -173.0(5)
C38 P4 C44 C49 64.7(6)
C36 P4 C44 C49 -50.9(6)
O4 P4 C44 C45 8.2(6)
C38 P4 C44 C45 -114.1(5)
C36 P4 C44 C45 130.3(5)
C49 C44 C45 C46 -0.5(10)
P4 C44 C45 C46 178.3(5)
C44 C45 C46 C47 -0.3(11)
C45 C46 C47 C48 0.1(13)
C46 C47 C48 C49 0.9(14)
C45 C44 C49 C48 1.5(10)
P4 C44 C49 C48 -177.3(5)
C47 C48 C49 C44 -1.7(12)
P4 C36 N1 C52 132.8(6)
P3 C36 N1 C52 -103.1(7)
P4 C36 N1 C51 -62.1(7)
P3 C36 N1 C51 61.9(7)
C66 C53 C54 C55 1.1(15)
C53 C54 C55 C56 -1.3(13)
C54 C55 C56 C67 0.8(10)
C54 C55 C56 P5 -179.6(6)
O6 P5 C56 C55 8.9(6)
C65 P5 C56 C55 -113.3(5)
C57 P5 C56 C55 132.9(5)
O6 P5 C56 C67 -171.6(5)
C65 P5 C56 C67 66.3(6)
C57 P5 C56 C67 -47.5(6)
O6 P5 C57 N3 78.5(4)
C56 P5 C57 N3 -43.7(4)
C65 P5 C57 N3 -156.8(4)
O6 P5 C57 P6 -46.7(4)
C56 P5 C57 P6 -168.9(3)
C65 P5 C57 P6 78.0(3)
O5 P6 C57 N3 -55.9(4)
C58 P6 C57 N3 178.9(4)
C70 P6 C57 N3 63.8(4)
O5 P6 C57 P5 71.7(3)
C58 P6 C57 P5 -53.5(4)
C70 P6 C57 P5 -168.6(3)
O5 P6 C58 C59 173.6(5)
C70 P6 C58 C59 52.0(6)
C57 P6 C58 C59 -60.0(6)
O5 P6 C58 C76 -5.8(5)
C70 P6 C58 C76 -127.3(4)
C57 P6 C58 C76 120.7(4)
C76 C58 C59 C60 1.7(9)
P6 C58 C59 C60 -177.7(5)
C58 C59 C60 C61 -1.2(10)
C59 C60 C61 C77 0.5(12)
C82 C62 C63 C64 -1.5(12)
C62 C63 C64 C65 1.9(12)
C63 C64 C65 C81 0.0(9)
C63 C64 C65 P5 -177.3(5)
O6 P5 C65 C64 8.1(5)
C56 P5 C65 C64 130.1(5)
C57 P5 C65 C64 -118.2(5)
O6 P5 C65 C81 -169.1(5)
C56 P5 C65 C81 -47.1(5)
C57 P5 C65 C81 64.6(5)
C54 C53 C66 C67 -0.5(15)
C53 C66 C67 C56 0.0(13)
C55 C56 C67 C66 -0.2(11)
P5 C56 C67 C66 -179.8(6)
O5 P6 C70 C75 172.0(5)
C58 P6 C70 C75 -66.3(5)
C57 P6 C70 C75 50.5(5)
O5 P6 C70 C71 -3.7(5)
C58 P6 C70 C71 118.0(5)
C57 P6 C70 C71 -125.2(5)
C75 C70 C71 C72 0.0(10)
P6 C70 C71 C72 175.9(5)
C70 C71 C72 C73 -1.2(12)
C71 C72 C73 C74 2.1(13)
C72 C73 C74 C75 -2.0(13)
C71 C70 C75 C74 0.2(9)
P6 C70 C75 C74 -175.4(5)
C73 C74 C75 C70 0.8(11)
C59 C58 C76 C77 -1.5(9)
P6 C58 C76 C77 177.9(5)
C60 C61 C77 C76 -0.3(12)
C58 C76 C77 C61 0.8(10)
P5 C57 N3 C80 128.5(6)
P6 C57 N3 C80 -103.1(6)
P5 C57 N3 C79 -54.8(6)
P6 C57 N3 C79 73.7(6)
C64 C65 C81 C82 -2.1(9)
P5 C65 C81 C82 175.1(5)
C63 C62 C82 C81 -0.6(11)
C65 C81 C82 C62 2.4(10)
O10 P7 C83 C84 8.7(6)
C88 P7 C83 C84 130.1(5)
C92 P7 C83 C84 -112.9(6)
O10 P7 C83 C87 -172.2(5)
C88 P7 C83 C87 -50.8(6)
C92 P7 C83 C87 66.2(6)
C87 C83 C84 C85 -1.9(12)
P7 C83 C84 C85 177.2(8)
C83 C84 C85 C86 2.2(19)
C84 C85 C86 C135 -1(3)
C87 C135 C86 C85 0(2)
C84 C83 C87 C135 0.8(10)
P7 C83 C87 C135 -178.3(6)
C86 C135 C87 C83 0.1(14)
C134 C137 C88 C91 2.7(11)
C134 C137 C88 P7 -177.1(7)
O10 P7 C88 C91 -171.2(6)
C83 P7 C88 C91 67.3(6)
C92 P7 C88 C91 -49.1(6)
O10 P7 C88 C137 8.5(6)
C83 P7 C88 C137 -113.0(5)
C92 P7 C88 C137 130.6(5)
C137 C134 C89 C90 -1.2(18)
C134 C89 C90 C91 1.0(18)
C137 C88 C91 C90 -2.9(11)
P7 C88 C91 C90 176.9(7)
C89 C90 C91 C88 1.1(15)
O10 P7 C92 N4 -87.3(4)
C83 P7 C92 N4 33.6(5)
C88 P7 C92 N4 151.6(4)
O10 P7 C92 P8 36.5(3)
C83 P7 C92 P8 157.3(3)
C88 P7 C92 P8 -84.7(3)
O9 P8 C92 N4 73.6(4)
C98 P8 C92 N4 -163.4(4)
C93 P8 C92 N4 -46.8(4)
O9 P8 C92 P7 -54.3(3)
C98 P8 C92 P7 68.8(3)
C93 P8 C92 P7 -174.6(3)
C94 C133 C93 C97 -0.6(11)
C94 C133 C93 P8 -177.7(7)
O9 P8 C93 C97 7.6(6)
C98 P8 C93 C97 -113.7(5)
C92 P8 C93 C97 129.5(5)
O9 P8 C93 C133 -175.3(5)
C98 P8 C93 C133 63.4(6)
C92 P8 C93 C133 -53.4(6)
C93 C133 C94 C95 -1.0(15)
C133 C94 C95 C96 0.7(19)
C94 C95 C96 C97 1.2(18)
C133 C93 C97 C96 2.5(10)
P8 C93 C97 C96 179.7(6)
C95 C96 C97 C93 -2.8(13)
O9 P8 C98 C99 173.4(6)
C93 P8 C98 C99 -65.2(7)
C92 P8 C98 C99 48.9(7)
O9 P8 C98 C103 -7.3(6)
C93 P8 C98 C103 114.2(5)
C92 P8 C98 C103 -131.8(5)
C103 C98 C99 C100 -1.7(12)
P8 C98 C99 C100 177.6(7)
C98 C99 C100 C101 2.7(15)
C99 C100 C101 C102 -2.8(17)
C100 C101 C102 C103 2.0(16)
C99 C98 C103 C102 0.8(10)
P8 C98 C103 C102 -178.5(6)
C101 C102 C103 C98 -0.9(12)
P7 C92 N4 C106 -105.3(6)
P8 C92 N4 C106 130.9(5)
P7 C92 N4 C105 49.1(7)
P8 C92 N4 C105 -74.6(6)
O7 P9 C107 C108 18.2(6)
C125 P9 C107 C108 -103.9(5)
C113 P9 C107 C108 141.3(5)
O7 P9 C107 C112 -163.8(6)
C125 P9 C107 C112 74.1(6)
C113 P9 C107 C112 -40.8(6)
C112 C107 C108 C109 -3.3(10)
P9 C107 C108 C109 174.7(5)
C107 C108 C109 C110 1.5(12)
C108 C109 C110 C111 0.4(14)
C109 C110 C111 C112 -0.3(15)
C110 C111 C112 C107 -1.5(14)
C108 C107 C112 C111 3.3(11)
P9 C107 C112 C111 -174.5(6)
C124 N5 C113 P9 -68.7(6)
C136 N5 C113 P9 133.7(6)
C124 N5 C113 P10 55.7(7)
C136 N5 C113 P10 -101.9(6)
O7 P9 C113 N5 74.9(4)
C125 P9 C113 N5 -161.8(4)
C107 P9 C113 N5 -47.1(4)
O7 P9 C113 P10 -53.7(3)
C125 P9 C113 P10 69.7(3)
C107 P9 C113 P10 -175.6(3)
O8 P10 C113 N5 -80.2(4)
C114 P10 C113 N5 40.4(4)
C120 P10 C113 N5 156.8(4)
O8 P10 C113 P9 45.5(3)
C114 P10 C113 P9 166.2(3)
C120 P10 C113 P9 -77.4(3)
O8 P10 C114 C115 5.5(5)
C120 P10 C114 C115 126.3(4)
C113 P10 C114 C115 -115.8(4)
O8 P10 C114 C119 -170.8(5)
C120 P10 C114 C119 -50.1(5)
C113 P10 C114 C119 67.9(5)
C119 C114 C115 C116 -1.4(9)
P10 C114 C115 C116 -177.9(5)
C114 C115 C116 C117 1.8(10)
C115 C116 C117 C118 -0.4(11)
C116 C117 C118 C119 -1.5(11)
C117 C118 C119 C114 1.9(11)
C115 C114 C119 C118 -0.4(9)
P10 C114 C119 C118 175.9(5)
C121 C132 C120 C123 -1.9(9)
C121 C132 C120 P10 174.8(5)
O8 P10 C120 C132 13.3(5)
C114 P10 C120 C132 -106.5(5)
C113 P10 C120 C132 136.2(4)
O8 P10 C120 C123 -170.1(4)
C114 P10 C120 C123 70.0(5)
C113 P10 C120 C123 -47.3(5)
C122 C131 C121 C132 0.2(12)
C120 C132 C121 C131 1.0(11)
C121 C131 C122 C123 -0.5(11)
C132 C120 C123 C122 1.6(9)
P10 C120 C123 C122 -174.8(5)
C131 C122 C123 C120 -0.4(10)
O7 P9 C125 C130 3.6(6)
C107 P9 C125 C130 125.0(5)
C113 P9 C125 C130 -120.0(5)
O7 P9 C125 C126 -177.2(5)
C107 P9 C125 C126 -55.9(6)
C113 P9 C125 C126 59.1(6)
C130 C125 C126 C127 -1.4(11)
P9 C125 C126 C127 179.5(6)
C125 C126 C127 C128 1.2(13)
C126 C127 C128 C129 -0.4(14)
C127 C128 C129 C130 -0.2(13)
C126 C125 C130 C129 0.8(10)
P9 C125 C130 C129 179.9(5)
C128 C129 C130 C125 0.0(12)
